data_7123013
loop_
_publ_author_name
'Nakamura, Takashi'
'Yonemura, Sota'
'Nabeshima, Tatsuya'

_publ_section_title
;
 Synthesis of per(5-N-carboxamide-5-dehydroxylmethyl)-\b-cyclodextrins and
 their selective recognition ability utilizing multiple hydrogen bonds
;
_journal_name_full 'Chemical Communications'
_journal_paper_doi 10.1039/C9CC00517J
_journal_year 2019
_chemical_absolute_configuration rm
_chemical_formula_sum 'C145 H227.5 N12.5 O91'
_chemical_formula_weight 3601.88
_space_group_crystal_system monoclinic
_space_group_IT_number 4
_space_group_name_Hall 'P 2yb'
_space_group_name_H-M_alt 'P 1 21 1'
_symmetry_space_group_name_Hall 'P 2yb'
_symmetry_space_group_name_H-M 'P 1 21 1'
_atom_sites_solution_hydrogens geom
_audit_creation_method SHELXL-2014/7
_audit_update_record
;
2019-02-14 deposited with the CCDC.    2019-02-19 downloaded from the CCDC.
;
_cell_angle_alpha 90
_cell_angle_beta 91.676(4)
_cell_angle_gamma 90
_cell_formula_units_Z 2
_cell_length_a 17.1191(11)
_cell_length_b 29.2535(18)
_cell_length_c 19.9019(13)
_cell_measurement_reflns_used 9951
_cell_measurement_temperature 120(2)
_cell_measurement_theta_max 22.422
_cell_measurement_theta_min 2.326
_cell_volume 9962.5(11)
_computing_structure_refinement 'SHELXL-2014/7 (Sheldrick, 2014)'
_diffrn_ambient_temperature 120(2)
_diffrn_measured_fraction_theta_full 0.999
_diffrn_measured_fraction_theta_max 0.999
_diffrn_measurement_device_type graphite
_diffrn_measurement_method '\f and \w scans'
_diffrn_radiation_type MoK\a
_diffrn_radiation_wavelength 0.71073
_diffrn_reflns_av_R_equivalents 0.0949
_diffrn_reflns_av_unetI/netI 0.0435
_diffrn_reflns_Laue_measured_fraction_full 0.999
_diffrn_reflns_Laue_measured_fraction_max 0.999
_diffrn_reflns_limit_h_max 17
_diffrn_reflns_limit_h_min -17
_diffrn_reflns_limit_k_max 30
_diffrn_reflns_limit_k_min -30
_diffrn_reflns_limit_l_max 20
_diffrn_reflns_limit_l_min -20
_diffrn_reflns_number 280570
_diffrn_reflns_point_group_measured_fraction_full 0.999
_diffrn_reflns_point_group_measured_fraction_max 0.999
_diffrn_reflns_theta_full 21.490
_diffrn_reflns_theta_max 21.490
_diffrn_reflns_theta_min 1.024
_diffrn_source 'fine-focus sealed tube'
_exptl_absorpt_coefficient_mu 0.101
_exptl_absorpt_correction_T_max 0.7457
_exptl_absorpt_correction_T_min 0.5893
_exptl_absorpt_correction_type multi-scan
_exptl_absorpt_process_details
;    
 SADABS-2014/4 - Bruker AXS area detector scaling and absorption correction 
;
_exptl_crystal_colour colorless
_exptl_crystal_density_diffrn 1.201
_exptl_crystal_density_method 'not measured'
_exptl_crystal_description block
_exptl_crystal_F_000 3826
_exptl_crystal_size_max 0.280
_exptl_crystal_size_mid 0.170
_exptl_crystal_size_min 0.150
_refine_diff_density_max 0.861
_refine_diff_density_min -0.613
_refine_diff_density_rms 0.147
_refine_ls_abs_structure_details
;
 Flack x determined using 9069 quotients [(I+)-(I-)]/[(I+)+(I-)]
 (Parsons, Flack and Wagner, Acta Cryst. B69 (2013) 249-259).
;
_refine_ls_abs_structure_Flack 0.4(3)
_refine_ls_extinction_method none
_refine_ls_goodness_of_fit_ref 2.323
_refine_ls_hydrogen_treatment constr
_refine_ls_matrix_type full
_refine_ls_number_parameters 1982
_refine_ls_number_reflns 22874
_refine_ls_number_restraints 14
_refine_ls_restrained_S_all 2.323
_refine_ls_R_factor_all 0.1192
_refine_ls_R_factor_gt 0.1111
_refine_ls_shift/su_max 0.002
_refine_ls_shift/su_mean 0.000
_refine_ls_structure_factor_coef Fsqd
_refine_ls_weighting_details 'w=1/[\s^2^(Fo^2^)+(0.1000P)^2^] where P=(Fo^2^+2Fc^2^)/3'
_refine_ls_weighting_scheme calc
_refine_ls_wR_factor_gt 0.2853
_refine_ls_wR_factor_ref 0.2905
_reflns_Friedel_coverage 0.951
_reflns_Friedel_fraction_full 0.999
_reflns_Friedel_fraction_max 0.999
_reflns_number_gt 20889
_reflns_number_total 22874
_reflns_threshold_expression 'I > 2\s(I)'
_cod_data_source_file c9cc00517j2.cif
_cod_data_source_block 042b_a
_cod_original_formula_sum 'C145 H227.50 N12.50 O91'
_cod_database_code 7123013
_shelx_shelxl_version_number 2014/7
_shelx_space_group_comment
;
The symmetry employed for this shelxl refinement is uniquely defined
by the following loop, which should always be used as a source of
symmetry information in preference to the above space-group names.
They are only intended as comments.
;
_shelx_estimated_absorpt_t_min 0.972
_shelx_estimated_absorpt_t_max 0.985

loop_
_space_group_symop_operation_xyz
'x, y, z'
'-x, y+1/2, -z'

loop_
_atom_site_label
_atom_site_type_symbol
_atom_site_fract_x
_atom_site_fract_y
_atom_site_fract_z
_atom_site_U_iso_or_equiv
_atom_site_adp_type
_atom_site_occupancy
_atom_site_site_symmetry_order
_atom_site_calc_flag
_atom_site_refinement_flags_posn
_atom_site_refinement_flags_adp
_atom_site_refinement_flags_occupancy
O1 O -0.1706(5) 0.5162(3) 0.1595(4) 0.031(2) Uani 1 1 d . . .
O2 O 0.1358(5) 0.5026(3) 0.2205(4) 0.031(2) Uani 1 1 d . . .
O3 O 0.1528(5) 0.5567(3) 0.4541(4) 0.034(2) Uani 1 1 d . . .
O4 O 0.1340(5) 0.5880(3) 0.0056(4) 0.035(2) Uani 1 1 d . . .
O5 O 0.2300(5) 0.6988(2) -0.0203(4) 0.030(2) Uani 1 1 d . . .
O6 O 0.1374(5) 0.8683(3) 0.1439(4) 0.033(2) Uani 1 1 d . . .
O7 O -0.2772(5) 0.6837(3) -0.0184(4) 0.031(2) Uani 1 1 d . . .
O8 O -0.0862(5) 0.7180(3) -0.0388(5) 0.040(2) Uani 1 1 d . . .
O9 O -0.1728(5) 0.7940(3) 0.0035(4) 0.032(2) Uani 1 1 d . . .
O10 O -0.2634(5) 0.5259(3) 0.3233(4) 0.033(2) Uani 1 1 d . . .
O11 O -0.1602(5) 0.8329(3) 0.4437(4) 0.035(2) Uani 1 1 d . . .
O12 O -0.2604(5) 0.8696(3) 0.2868(4) 0.031(2) Uani 1 1 d . . .
O13 O 0.3411(5) 0.4814(3) 0.3999(5) 0.044(2) Uani 1 1 d . . .
O14 O 0.3342(5) 0.5490(3) -0.0253(5) 0.040(2) Uani 1 1 d . . .
O15 O -0.2562(5) 0.7810(3) 0.4743(4) 0.029(2) Uani 1 1 d . . .
O16 O 0.1571(5) 0.7161(3) 0.5310(4) 0.031(2) Uani 1 1 d . . .
O17 O -0.1634(5) 0.8836(3) 0.2096(4) 0.033(2) Uani 1 1 d . . .
O18 O -0.1556(5) 0.6760(3) 0.5319(4) 0.037(2) Uani 1 1 d . . .
O19 O -0.2566(5) 0.6275(3) 0.4939(4) 0.035(2) Uani 1 1 d . . .
O20 O -0.2688(5) 0.8270(3) 0.0680(4) 0.029(2) Uani 1 1 d . . .
O21 O 0.2387(5) 0.5174(3) 0.2972(4) 0.033(2) Uani 1 1 d . . .
O22 O -0.3640(5) 0.4647(3) 0.2509(5) 0.042(2) Uani 1 1 d . . .
O23 O 0.1513(5) 0.8544(3) 0.3903(4) 0.034(2) Uani 1 1 d . . .
O24 O -0.3526(5) 0.9072(3) 0.3884(5) 0.045(2) Uani 1 1 d . . .
O25 O 0.3281(5) 0.6351(3) -0.0871(5) 0.041(2) Uani 1 1 d . . .
O26 O 0.2377(5) 0.8342(2) 0.0833(4) 0.0284(19) Uani 1 1 d . . .
O27 O -0.1604(5) 0.5338(3) 0.4033(5) 0.036(2) Uani 1 1 d . . .
O28 O -0.3744(5) 0.7468(3) -0.0925(4) 0.038(2) Uani 1 1 d . . .
O29 O 0.3287(5) 0.4837(3) 0.1064(4) 0.039(2) Uani 1 1 d . . .
O30 O 0.2541(5) 0.7628(3) 0.4857(4) 0.036(2) Uani 1 1 d . . .
O31 O -0.2736(5) 0.5510(3) 0.0987(4) 0.030(2) Uani 1 1 d . . .
O32 O -0.3477(6) 0.7500(3) 0.5830(5) 0.045(2) Uani 1 1 d . . .
O33 O -0.1778(5) 0.6299(3) -0.0180(4) 0.032(2) Uani 1 1 d . . .
O34 O -0.3626(5) 0.4729(3) 0.1079(5) 0.040(2) Uani 1 1 d . . .
O35 O -0.0831(6) 0.5619(3) 0.0439(5) 0.048(3) Uani 1 1 d . . .
O36 O 0.2532(5) 0.6087(3) 0.4800(4) 0.035(2) Uani 1 1 d . . .
O37 O -0.3586(5) 0.8529(3) 0.5045(4) 0.035(2) Uani 1 1 d . . .
O38 O 0.0640(6) 0.7991(3) 0.4837(5) 0.049(3) Uani 1 1 d . . .
O39 O 0.1292(5) 0.7530(3) -0.0288(4) 0.033(2) Uani 1 1 d . . .
O40 O -0.3619(5) 0.9052(3) 0.0913(4) 0.037(2) Uani 1 1 d . . .
O41 O -0.0747(5) 0.8575(3) 0.0993(5) 0.038(2) Uani 1 1 d . . .
O42 O 0.0542(5) 0.8803(3) 0.2676(5) 0.045(2) Uani 1 1 d . . .
O43 O 0.3535(6) 0.6432(3) 0.5833(5) 0.053(3) Uani 1 1 d . . .
O44 O 0.2459(5) 0.8593(3) 0.3072(4) 0.039(2) Uani 1 1 d . . .
O45 O 0.3269(5) 0.9147(3) 0.0951(5) 0.039(2) Uani 1 1 d . . .
O46 O -0.0658(5) 0.8738(3) 0.3482(5) 0.042(2) Uani 1 1 d . . .
O47 O 0.3343(5) 0.8290(3) -0.0318(4) 0.038(2) Uani 1 1 d . . .
O48 O -0.3430(6) 0.5484(3) 0.5288(4) 0.041(2) Uani 1 1 d . . .
O49 O 0.2310(5) 0.5599(3) 0.0806(4) 0.030(2) Uani 1 1 d . . .
O50 O -0.3744(6) 0.6265(3) -0.0979(4) 0.046(2) Uani 1 1 d . . .
O51 O -0.0615(5) 0.7538(4) 0.5178(5) 0.046(2) Uani 1 1 d . . .
O52 O 0.3497(6) 0.8396(3) 0.5102(5) 0.052(3) Uani 1 1 d . . .
O53 O -0.3687(5) 0.8360(3) -0.0480(4) 0.041(2) Uani 1 1 d . . .
O54 O -0.3770(5) 0.5512(3) -0.0174(5) 0.041(2) Uani 1 1 d . . .
O55 O 0.3575(5) 0.5388(3) 0.5141(5) 0.045(2) Uani 1 1 d . . .
O56 O 0.3409(6) 0.9200(3) 0.2339(4) 0.046(3) Uani 1 1 d . . .
O57 O 0.0629(6) 0.6351(4) 0.5234(5) 0.047(3) Uani 1 1 d . . .
O58 O 0.3201(6) 0.7511(3) -0.1089(5) 0.048(3) Uani 1 1 d . . .
O59 O -0.0877(5) 0.7918(3) 0.1520(5) 0.045(2) Uani 1 1 d . . .
O60 O -0.3552(6) 0.9381(3) 0.2252(5) 0.044(2) Uani 1 1 d . . .
O61 O 0.3278(6) 0.4486(4) 0.2377(5) 0.055(3) Uani 1 1 d . . .
O62 O 0.3510(6) 0.9017(3) 0.3985(5) 0.054(3) Uani 1 1 d . . .
O63 O 0.0432(5) 0.8258(3) 0.0311(4) 0.040(2) Uani 1 1 d . . .
O64 O -0.0901(6) 0.7073(3) 0.0724(5) 0.048(3) Uani 1 1 d . . .
O65 O 0.0494(6) 0.7700(3) 0.1095(5) 0.047(3) Uani 1 1 d . . .
O66 O -0.0632(5) 0.5893(3) 0.4873(5) 0.045(2) Uani 1 1 d . . .
O67 O -0.0751(5) 0.5065(3) 0.2791(5) 0.043(2) Uani 1 1 d . . .
O68 O -0.3590(6) 0.4868(3) 0.4188(5) 0.049(3) Uani 1 1 d . . .
O69 O -0.3501(6) 0.6552(3) 0.5976(5) 0.051(3) Uani 1 1 d . . .
O70 O -0.0793(6) 0.7336(3) 0.4110(5) 0.052(3) Uani 1 1 d . . .
O71 O 0.3601(6) 0.7396(3) 0.5914(5) 0.047(3) Uani 1 1 d . . .
O72 O -0.0801(6) 0.8044(3) 0.3038(5) 0.046(2) Uani 1 1 d . . .
O73 O 0.0404(5) 0.6652(3) -0.0417(5) 0.040(2) Uani 1 1 d . . .
O74 O 0.0589(6) 0.5836(3) 0.3172(5) 0.052(3) Uani 1 1 d . . .
O75 O 0.0577(6) 0.8052(3) 0.2505(5) 0.050(3) Uani 1 1 d . . .
O76 O 0.0613(6) 0.7618(4) 0.3865(5) 0.055(3) Uani 1 1 d . . .
O77 O 0.0516(6) 0.5919(3) 0.1658(5) 0.052(3) Uani 1 1 d . . .
O78 O 0.0517(6) 0.5135(3) 0.3566(5) 0.051(3) Uani 1 1 d . . .
O79 O 0.0410(5) 0.5274(3) 0.1058(5) 0.050(3) Uani 1 1 d . . .
O80 O -0.0918(6) 0.6134(3) 0.1275(5) 0.052(3) Uani 1 1 d . . .
O81 O -0.0834(6) 0.5819(3) 0.2669(5) 0.047(2) Uani 1 1 d . . .
C1 C 0.1666(7) 0.5569(4) 0.3856(7) 0.033(3) Uani 1 1 d . . .
H78 H 0.1905 0.5867 0.3728 0.040 Uiso 1 1 calc R U .
C2 C -0.2440(7) 0.5061(5) 0.2611(6) 0.031(3) Uani 1 1 d . . .
H1 H -0.2181 0.4761 0.2706 0.037 Uiso 1 1 calc R U .
C3 C -0.2380(8) 0.5093(4) 0.1167(7) 0.037(3) Uani 1 1 d . . .
H2 H -0.2208 0.4941 0.0747 0.044 Uiso 1 1 calc R U .
C4 C 0.2197(7) 0.8799(4) 0.2461(6) 0.028(3) Uani 1 1 d . . .
H100 H 0.1941 0.9098 0.2561 0.033 Uiso 1 1 calc R U .
C5 C 0.2226(7) 0.5167(4) 0.3668(6) 0.029(3) Uani 1 1 d . . .
H79 H 0.1979 0.4869 0.3784 0.035 Uiso 1 1 calc R U .
O82 O 0.0485(6) 0.6707(3) 0.0721(5) 0.052(3) Uani 1 1 d . . .
C6 C -0.1793(7) 0.8328(4) 0.3749(6) 0.027(3) Uani 1 1 d . . .
H3 H -0.2042 0.8028 0.3633 0.033 Uiso 1 1 calc R U .
C7 C -0.1948(7) 0.6100(4) 0.0448(6) 0.028(3) Uani 1 1 d . . .
H4 H -0.2171 0.6337 0.0750 0.034 Uiso 1 1 calc R U .
O83 O 0.0656(6) 0.6609(4) 0.4177(5) 0.058(3) Uani 1 1 d . . .
C8 C -0.2380(7) 0.8712(4) 0.3563(6) 0.030(3) Uani 1 1 d . . .
H5 H -0.2130 0.9015 0.3663 0.036 Uiso 1 1 calc R U .
C9 C 0.2025(8) 0.5585(4) 0.0151(6) 0.031(3) Uani 1 1 d . . .
H133 H 0.1867 0.5264 0.0043 0.037 Uiso 1 1 calc R U .
C10 C 0.2325(9) 0.6465(4) 0.5253(6) 0.036(3) Uani 1 1 d . . .
H101 H 0.2087 0.6343 0.5669 0.044 Uiso 1 1 calc R U .
C11 C 0.2983(7) 0.5228(5) 0.4084(8) 0.041(4) Uani 1 1 d . . .
H80 H 0.3286 0.5493 0.3912 0.050 Uiso 1 1 calc R U .
C12 C 0.2314(9) 0.8088(4) 0.4698(6) 0.035(3) Uani 1 1 d . . .
H102 H 0.2081 0.8236 0.5098 0.042 Uiso 1 1 calc R U .
C13 C -0.1767(7) 0.7135(4) 0.4862(6) 0.030(3) Uani 1 1 d . . .
H6 H -0.2017 0.7014 0.4438 0.036 Uiso 1 1 calc R U .
C14 C 0.1539(8) 0.7757(4) 0.0337(6) 0.037(3) Uani 1 1 d . . .
H134 H 0.1792 0.7529 0.0648 0.045 Uiso 1 1 calc R U .
O84 O -0.0766(6) 0.6322(4) 0.3972(5) 0.055(3) Uani 1 1 d . . .
C15 C -0.3068(8) 0.5531(4) 0.4657(6) 0.036(3) Uani 1 1 d . . .
H7 H -0.3419 0.5698 0.4330 0.043 Uiso 1 1 calc R U .
C16 C -0.1934(7) 0.7477(4) 0.0186(6) 0.027(3) Uani 1 1 d . . .
H8 H -0.2161 0.7457 0.0642 0.033 Uiso 1 1 calc R U .
C17 C 0.1755(7) 0.6782(4) 0.4879(7) 0.034(3) Uani 1 1 d . . .
H103 H 0.1984 0.6893 0.4452 0.040 Uiso 1 1 calc R U .
C18 C -0.2285(9) 0.5087(5) 0.3805(6) 0.039(3) Uani 1 1 d . . .
H9 H -0.2115 0.4768 0.3703 0.047 Uiso 1 1 calc R U .
C19 C 0.1536(7) 0.6357(4) 0.0194(7) 0.029(3) Uani 1 1 d . . .
H135 H 0.1785 0.6391 0.0652 0.035 Uiso 1 1 calc R U .
C20 C 0.2095(8) 0.5220(4) 0.1245(7) 0.035(3) Uani 1 1 d . . .
H81 H 0.1828 0.4974 0.0976 0.042 Uiso 1 1 calc R U .
C21 C -0.2433(8) 0.8641(4) 0.1100(6) 0.031(3) Uani 1 1 d . . .
H10 H -0.2181 0.8882 0.0824 0.037 Uiso 1 1 calc R U .
C22 C 0.2810(8) 0.6236(4) -0.0318(6) 0.033(3) Uani 1 1 d . . .
H136 H 0.3108 0.6302 0.0111 0.040 Uiso 1 1 calc R U .
C23 C 0.1990(8) 0.8761(4) 0.1009(7) 0.033(3) Uani 1 1 d . . .
H104 H 0.1787 0.8916 0.0591 0.040 Uiso 1 1 calc R U .
C24 C 0.2111(8) 0.8137(4) 0.0197(6) 0.029(3) Uani 1 1 d . . .
H137 H 0.1858 0.8374 -0.0100 0.035 Uiso 1 1 calc R U .
C25 C -0.3091(8) 0.8662(4) 0.3982(6) 0.029(3) Uani 1 1 d . . .
H11 H -0.3408 0.8393 0.3827 0.035 Uiso 1 1 calc R U .
C26 C -0.1786(8) 0.5810(4) 0.4204(7) 0.036(3) Uani 1 1 d . . .
H12 H -0.2043 0.5971 0.3814 0.043 Uiso 1 1 calc R U .
C27 C 0.1609(7) 0.8487(4) 0.2099(6) 0.032(3) Uani 1 1 d . . .
H105 H 0.1839 0.8176 0.2039 0.038 Uiso 1 1 calc R U .
C28 C -0.3247(7) 0.7601(4) -0.0384(6) 0.027(3) Uani 1 1 d . . .
H13 H -0.3531 0.7570 0.0046 0.032 Uiso 1 1 calc R U .
C29 C -0.2310(7) 0.7455(4) 0.5209(7) 0.034(3) Uani 1 1 d . . .
H14 H -0.2033 0.7596 0.5607 0.040 Uiso 1 1 calc R U .
C30 C -0.2444(8) 0.6487(4) -0.0530(6) 0.033(3) Uani 1 1 d . . .
H15 H -0.2269 0.6610 -0.0970 0.040 Uiso 1 1 calc R U .
C31 C -0.3047(8) 0.7207(4) 0.5437(7) 0.036(3) Uani 1 1 d . . .
H16 H -0.3370 0.7112 0.5034 0.043 Uiso 1 1 calc R U .
C32 C -0.1172(8) 0.7218(4) 0.0167(7) 0.032(3) Uani 1 1 d . . .
C33 C -0.1857(8) 0.8470(4) 0.1651(6) 0.033(3) Uani 1 1 d . . .
H17 H -0.2094 0.8213 0.1909 0.039 Uiso 1 1 calc R U .
C34 C 0.1555(7) 0.5407(4) 0.1759(7) 0.038(3) Uani 1 1 d . . .
H82 H 0.1805 0.5663 0.2017 0.045 Uiso 1 1 calc R U .
C35 C 0.2837(7) 0.5289(4) 0.4807(6) 0.029(3) Uani 1 1 d . . .
H83 H 0.2637 0.4994 0.4987 0.035 Uiso 1 1 calc R U .
C36 C 0.3034(9) 0.8340(5) 0.4505(7) 0.042(4) Uani 1 1 d . . .
H106 H 0.3328 0.8154 0.4174 0.050 Uiso 1 1 calc R U .
C37 C 0.2083(8) 0.6529(4) -0.0350(6) 0.032(3) Uani 1 1 d . . .
H138 H 0.1821 0.6508 -0.0805 0.038 Uiso 1 1 calc R U .
C38 C 0.1714(8) 0.8086(4) 0.4100(7) 0.035(3) Uani 1 1 d . . .
H107 H 0.1927 0.7914 0.3711 0.042 Uiso 1 1 calc R U .
C39 C 0.3065(8) 0.6715(5) 0.5423(7) 0.038(3) Uani 1 1 d . . .
H108 H 0.3343 0.6790 0.5002 0.045 Uiso 1 1 calc R U .
C40 C 0.0872(8) 0.5518(5) 0.3504(7) 0.040(4) Uani 1 1 d . . .
C41 C -0.2313(9) 0.5803(4) 0.4804(7) 0.040(4) Uani 1 1 d . . .
H18 H -0.2027 0.5674 0.5206 0.047 Uiso 1 1 calc R U .
C42 C -0.3142(7) 0.8837(4) 0.1440(6) 0.030(3) Uani 1 1 d . . .
H19 H -0.3440 0.8591 0.1671 0.036 Uiso 1 1 calc R U .
C43 C 0.2166(8) 0.8788(4) 0.3650(7) 0.035(3) Uani 1 1 d . . .
H109 H 0.1996 0.9108 0.3543 0.042 Uiso 1 1 calc R U .
C44 C -0.2867(8) 0.8613(4) 0.4714(7) 0.036(3) Uani 1 1 d . . .
H20 H -0.2655 0.8913 0.4877 0.044 Uiso 1 1 calc R U .
C45 C -0.2957(8) 0.4777(4) 0.1508(7) 0.036(3) Uani 1 1 d . . .
H21 H -0.2708 0.4471 0.1578 0.043 Uiso 1 1 calc R U .
C46 C -0.3170(8) 0.4973(5) 0.2185(6) 0.034(3) Uani 1 1 d . . .
H22 H -0.3469 0.5264 0.2119 0.041 Uiso 1 1 calc R U .
C47 C -0.3267(8) 0.5871(4) -0.0021(6) 0.035(3) Uani 1 1 d . . .
H23 H -0.3540 0.6097 0.0266 0.042 Uiso 1 1 calc R U .
C48 C 0.0766(8) 0.7907(5) 0.0618(7) 0.036(3) Uani 1 1 d . . .
C49 C -0.2533(7) 0.5700(4) 0.0356(6) 0.034(3) Uani 1 1 d . . .
H24 H -0.2285 0.5456 0.0082 0.040 Uiso 1 1 calc R U .
C50 C 0.0739(8) 0.6589(4) 0.0157(7) 0.033(3) Uani 1 1 d . . .
C51 C 0.0850(7) 0.8453(4) 0.2449(6) 0.030(3) Uani 1 1 d . . .
C52 C -0.1103(8) 0.8323(4) 0.1364(7) 0.030(3) Uani 1 1 d . . .
C53 C 0.2233(7) 0.5669(4) 0.4954(7) 0.033(3) Uani 1 1 d . . .
H84 H 0.2104 0.5660 0.5441 0.040 Uiso 1 1 calc R U .
C54 C 0.2633(8) 0.5736(4) -0.0355(6) 0.032(3) Uani 1 1 d . . .
H139 H 0.2422 0.5667 -0.0817 0.039 Uiso 1 1 calc R U .
C55 C 0.2022(7) 0.4838(4) 0.2565(7) 0.036(3) Uani 1 1 d . . .
H85 H 0.1849 0.4579 0.2853 0.043 Uiso 1 1 calc R U .
C56 C 0.0768(7) 0.5544(4) 0.1471(6) 0.028(3) Uani 1 1 d . . .
C57 C -0.2274(8) 0.9022(4) 0.2437(6) 0.032(3) Uani 1 1 d . . .
H25 H -0.2073 0.9281 0.2721 0.038 Uiso 1 1 calc R U .
C58 C -0.2247(8) 0.8246(4) 0.4860(6) 0.034(3) Uani 1 1 d . . .
H26 H -0.2065 0.8270 0.5341 0.041 Uiso 1 1 calc R U .
C59 C 0.2833(8) 0.8809(4) 0.4201(7) 0.034(3) Uani 1 1 d . . .
H110 H 0.2635 0.9001 0.4575 0.040 Uiso 1 1 calc R U .
C60 C 0.0951(8) 0.6569(4) 0.4740(7) 0.036(3) Uani 1 1 d . . .
C61 C -0.1047(7) 0.8361(4) 0.3390(7) 0.032(3) Uani 1 1 d . . .
C62 C -0.2523(8) 0.7297(5) -0.0359(7) 0.039(3) Uani 1 1 d . . .
H27 H -0.2275 0.7295 -0.0808 0.046 Uiso 1 1 calc R U .
C63 C -0.1871(7) 0.5361(4) 0.2243(6) 0.032(3) Uani 1 1 d . . .
H28 H -0.2104 0.5671 0.2175 0.039 Uiso 1 1 calc R U .
C64 C -0.1181(8) 0.5934(5) 0.0739(7) 0.036(3) Uani 1 1 d . . .
C65 C 0.0936(8) 0.7892(4) 0.4284(6) 0.029(3) Uani 1 1 d . . .
C66 C -0.2857(9) 0.5060(5) 0.4385(7) 0.043(4) Uani 1 1 d . . .
H29 H -0.2618 0.4873 0.4758 0.052 Uiso 1 1 calc R U .
C67 C 0.2897(8) 0.8883(4) 0.2023(7) 0.038(3) Uani 1 1 d . . .
H111 H 0.3180 0.8588 0.1959 0.046 Uiso 1 1 calc R U .
C68 C 0.2790(8) 0.7942(4) -0.0125(7) 0.037(3) Uani 1 1 d . . .
H140 H 0.3055 0.7720 0.0188 0.045 Uiso 1 1 calc R U .
C69 C -0.0995(8) 0.7345(4) 0.4725(7) 0.032(3) Uani 1 1 d . . .
C70 C 0.2268(7) 0.7438(4) 0.5443(6) 0.031(3) Uani 1 1 d . . .
H112 H 0.2125 0.7693 0.5751 0.037 Uiso 1 1 calc R U .
C71 C 0.2526(8) 0.7690(5) -0.0784(7) 0.045(4) Uani 1 1 d . . .
H141 H 0.2275 0.7917 -0.1097 0.054 Uiso 1 1 calc R U .
C72 C 0.2617(7) 0.9060(4) 0.1349(7) 0.032(3) Uani 1 1 d . . .
H113 H 0.2367 0.9363 0.1432 0.039 Uiso 1 1 calc R U .
C73 C 0.1934(7) 0.7326(4) -0.0629(6) 0.030(3) Uani 1 1 d . . .
H142 H 0.1739 0.7180 -0.1056 0.035 Uiso 1 1 calc R U .
C74 C 0.3331(10) 0.5043(4) -0.0541(7) 0.046(4) Uani 1 1 d . . .
H143 H 0.3836 0.4894 -0.0452 0.069 Uiso 1 1 calc R U .
H144 H 0.2915 0.4862 -0.0341 0.069 Uiso 1 1 calc R U .
H145 H 0.3233 0.5066 -0.1027 0.069 Uiso 1 1 calc R U .
C75 C -0.1098(8) 0.5406(5) 0.2590(6) 0.030(3) Uani 1 1 d . . .
C76 C -0.2862(8) 0.9211(5) 0.1946(7) 0.036(3) Uani 1 1 d . . .
H30 H -0.2616 0.9465 0.1691 0.044 Uiso 1 1 calc R U .
C77 C 0.2841(7) 0.5035(5) 0.1582(8) 0.042(4) Uani 1 1 d . . .
H86 H 0.3139 0.5282 0.1821 0.050 Uiso 1 1 calc R U .
C78 C -0.2218(9) 0.6485(5) 0.5507(7) 0.041(4) Uani 1 1 d . . .
H31 H -0.2033 0.6243 0.5829 0.049 Uiso 1 1 calc R U .
C79 C -0.2815(8) 0.6785(5) 0.5852(7) 0.037(3) Uani 1 1 d . . .
H32 H -0.2581 0.6890 0.6292 0.045 Uiso 1 1 calc R U .
C80 C 0.2879(7) 0.7149(4) 0.5795(8) 0.037(3) Uani 1 1 d . . .
H114 H 0.2675 0.7060 0.6243 0.044 Uiso 1 1 calc R U .
C81 C -0.3052(8) 0.6100(5) -0.0676(6) 0.037(3) Uani 1 1 d . . .
H33 H -0.2816 0.5868 -0.0978 0.044 Uiso 1 1 calc R U .
C82 C 0.2599(9) 0.4662(5) 0.2066(7) 0.039(3) Uani 1 1 d . . .
H87 H 0.2342 0.4412 0.1798 0.047 Uiso 1 1 calc R U .
C83 C -0.3003(7) 0.8109(5) -0.0483(6) 0.035(3) Uani 1 1 d . . .
H34 H -0.2771 0.8140 -0.0936 0.042 Uiso 1 1 calc R U .
C84 C -0.1006(8) 0.6007(5) 0.4367(6) 0.034(3) Uani 1 1 d . . .
C85 C -0.3546(8) 0.8639(5) 0.5728(7) 0.042(4) Uani 1 1 d . . .
H35 H -0.4051 0.8575 0.5928 0.062 Uiso 1 1 calc R U .
H36 H -0.3139 0.8455 0.5954 0.062 Uiso 1 1 calc R U .
H37 H -0.3421 0.8964 0.5782 0.062 Uiso 1 1 calc R U .
C86 C 0.4041(8) 0.6496(5) -0.0714(9) 0.056(4) Uani 1 1 d . . .
H146 H 0.4311 0.6566 -0.1129 0.084 Uiso 1 1 calc R U .
H147 H 0.4023 0.6771 -0.0433 0.084 Uiso 1 1 calc R U .
H148 H 0.4322 0.6253 -0.0469 0.084 Uiso 1 1 calc R U .
C87 C 0.3602(10) 0.5251(6) 0.5816(8) 0.055(4) Uani 1 1 d . . .
H88 H 0.4115 0.5326 0.6018 0.083 Uiso 1 1 calc R U .
H89 H 0.3194 0.5411 0.6059 0.083 Uiso 1 1 calc R U .
H90 H 0.3515 0.4921 0.5843 0.083 Uiso 1 1 calc R U .
C88 C 0.4041(8) 0.8293(5) 0.0062(9) 0.050(4) Uani 1 1 d . . .
H149 H 0.4381 0.8537 -0.0100 0.075 Uiso 1 1 calc R U .
H150 H 0.3928 0.8348 0.0536 0.075 Uiso 1 1 calc R U .
H151 H 0.4305 0.7998 0.0019 0.075 Uiso 1 1 calc R U .
C89 C -0.4484(9) 0.5495(6) 0.0151(10) 0.064(5) Uani 1 1 d . . .
H38 H -0.4780 0.5226 -0.0003 0.096 Uiso 1 1 calc R U .
H39 H -0.4387 0.5476 0.0638 0.096 Uiso 1 1 calc R U .
H40 H -0.4786 0.5772 0.0045 0.096 Uiso 1 1 calc R U .
C90 C -0.4251(10) 0.5569(8) 0.5248(9) 0.073(5) Uani 1 1 d . . .
H41 H -0.4471 0.5532 0.5694 0.109 Uiso 1 1 calc R U .
H42 H -0.4345 0.5882 0.5088 0.109 Uiso 1 1 calc R U .
H43 H -0.4501 0.5352 0.4934 0.109 Uiso 1 1 calc R U .
C91 C -0.3529(12) 0.4355(6) 0.4113(10) 0.074(6) Uani 1 1 d . . .
H44 H -0.4041 0.4230 0.3977 0.111 Uiso 1 1 calc R U .
H45 H -0.3149 0.4283 0.3770 0.111 Uiso 1 1 calc R U .
H46 H -0.3358 0.4220 0.4543 0.111 Uiso 1 1 calc R U .
C92 C 0.4185(8) 0.4863(6) 0.3801(10) 0.065(5) Uani 1 1 d . . .
H166 H 0.4424 0.4561 0.3757 0.098 Uiso 1 1 calc R U .
H167 H 0.4192 0.5022 0.3368 0.098 Uiso 1 1 calc R U .
H168 H 0.4479 0.5041 0.4140 0.098 Uiso 1 1 calc R U .
C93 C -0.4407(8) 0.8880(7) 0.0888(9) 0.062(5) Uani 1 1 d . . .
H47 H -0.4706 0.9035 0.0526 0.093 Uiso 1 1 calc R U .
H48 H -0.4400 0.8551 0.0801 0.093 Uiso 1 1 calc R U .
H49 H -0.4653 0.8939 0.1318 0.093 Uiso 1 1 calc R U .
C94 C -0.4466(9) 0.7273(7) -0.0746(9) 0.065(5) Uani 1 1 d . . .
H50 H -0.4770 0.7192 -0.1154 0.097 Uiso 1 1 calc R U .
H51 H -0.4368 0.6997 -0.0476 0.097 Uiso 1 1 calc R U .
H52 H -0.4760 0.7494 -0.0483 0.097 Uiso 1 1 calc R U .
C95 C 0.3163(14) 0.4053(5) 0.2687(9) 0.084(7) Uani 1 1 d . . .
H94 H 0.3658 0.3949 0.2895 0.126 Uiso 1 1 calc R U .
H95 H 0.2770 0.4082 0.3032 0.126 Uiso 1 1 calc R U .
H96 H 0.2985 0.3832 0.2347 0.126 Uiso 1 1 calc R U .
C96 C -0.3575(10) 0.8813(5) -0.0712(8) 0.052(4) Uani 1 1 d . . .
H53 H -0.4071 0.8980 -0.0703 0.078 Uiso 1 1 calc R U .
H54 H -0.3186 0.8967 -0.0420 0.078 Uiso 1 1 calc R U .
H55 H -0.3390 0.8805 -0.1173 0.078 Uiso 1 1 calc R U .
C97 C -0.3413(10) 0.9802(5) 0.2569(8) 0.058(4) Uani 1 1 d . . .
H56 H -0.3894 0.9909 0.2774 0.087 Uiso 1 1 calc R U .
H57 H -0.3002 0.9766 0.2919 0.087 Uiso 1 1 calc R U .
H58 H -0.3245 1.0026 0.2237 0.087 Uiso 1 1 calc R U .
C98 C -0.4284(9) 0.7521(6) 0.5688(11) 0.071(5) Uani 1 1 d . . .
H59 H -0.4525 0.7737 0.5995 0.107 Uiso 1 1 calc R U .
H60 H -0.4376 0.7622 0.5223 0.107 Uiso 1 1 calc R U .
H61 H -0.4514 0.7217 0.5747 0.107 Uiso 1 1 calc R U .
C99 C 0.4076(9) 0.4957(6) 0.1102(8) 0.057(4) Uani 1 1 d . . .
H97 H 0.4350 0.4810 0.0733 0.086 Uiso 1 1 calc R U .
H98 H 0.4127 0.5289 0.1065 0.086 Uiso 1 1 calc R U .
H99 H 0.4306 0.4854 0.1533 0.086 Uiso 1 1 calc R U .
C100 C -0.4381(10) 0.4816(6) 0.2673(8) 0.061(5) Uani 1 1 d . . .
H62 H -0.4678 0.4576 0.2895 0.091 Uiso 1 1 calc R U .
H63 H -0.4317 0.5078 0.2976 0.091 Uiso 1 1 calc R U .
H64 H -0.4663 0.4912 0.2261 0.091 Uiso 1 1 calc R U .
C101 C 0.3499(13) 0.9486(5) 0.3927(9) 0.070(5) Uani 1 1 d . . .
H115 H 0.4005 0.9593 0.3772 0.105 Uiso 1 1 calc R U .
H116 H 0.3086 0.9577 0.3602 0.105 Uiso 1 1 calc R U .
H117 H 0.3397 0.9623 0.4366 0.105 Uiso 1 1 calc R U .
C102 C -0.3655(11) 0.6384(6) -0.1675(8) 0.062(5) Uani 1 1 d . . .
H65 H -0.4153 0.6497 -0.1863 0.094 Uiso 1 1 calc R U .
H66 H -0.3256 0.6622 -0.1709 0.094 Uiso 1 1 calc R U .
H67 H -0.3493 0.6113 -0.1925 0.094 Uiso 1 1 calc R U .
C103 C 0.4165(9) 0.9021(8) 0.2503(9) 0.074(6) Uani 1 1 d . . .
H118 H 0.4486 0.9259 0.2719 0.111 Uiso 1 1 calc R U .
H119 H 0.4116 0.8761 0.2810 0.111 Uiso 1 1 calc R U .
H120 H 0.4413 0.8919 0.2091 0.111 Uiso 1 1 calc R U .
C104 C -0.4305(9) 0.9003(7) 0.3721(12) 0.079(6) Uani 1 1 d . . .
H68 H -0.4566 0.9299 0.3661 0.119 Uiso 1 1 calc R U .
H69 H -0.4354 0.8827 0.3303 0.119 Uiso 1 1 calc R U .
H70 H -0.4550 0.8834 0.4084 0.119 Uiso 1 1 calc R U .
C105 C 0.4325(9) 0.6373(7) 0.5638(13) 0.086(7) Uani 1 1 d . . .
H121 H 0.4598 0.6170 0.5959 0.129 Uiso 1 1 calc R U .
H122 H 0.4331 0.6237 0.5188 0.129 Uiso 1 1 calc R U .
H123 H 0.4588 0.6670 0.5633 0.129 Uiso 1 1 calc R U .
C106 C -0.3961(10) 0.4273(5) 0.1119(10) 0.063(5) Uani 1 1 d . . .
H71 H -0.4421 0.4253 0.0817 0.094 Uiso 1 1 calc R U .
H72 H -0.3572 0.4047 0.0987 0.094 Uiso 1 1 calc R U .
H73 H -0.4114 0.4213 0.1582 0.094 Uiso 1 1 calc R U .
C107 C 0.4284(10) 0.8310(7) 0.5055(10) 0.078(6) Uani 1 1 d . . .
H124 H 0.4544 0.8359 0.5494 0.117 Uiso 1 1 calc R U .
H125 H 0.4361 0.7993 0.4914 0.117 Uiso 1 1 calc R U .
H126 H 0.4506 0.8517 0.4724 0.117 Uiso 1 1 calc R U .
C108 C 0.3016(15) 0.7331(7) -0.1727(9) 0.095(8) Uani 1 1 d . . .
H152 H 0.3491 0.7210 -0.1926 0.142 Uiso 1 1 calc R U .
H153 H 0.2633 0.7085 -0.1686 0.142 Uiso 1 1 calc R U .
H154 H 0.2796 0.7573 -0.2016 0.142 Uiso 1 1 calc R U .
C109 C 0.3560(12) 0.7732(6) 0.6397(8) 0.069(5) Uani 1 1 d . . .
H127 H 0.4068 0.7884 0.6449 0.103 Uiso 1 1 calc R U .
H128 H 0.3162 0.7957 0.6260 0.103 Uiso 1 1 calc R U .
H129 H 0.3421 0.7594 0.6826 0.103 Uiso 1 1 calc R U .
C110 C -0.3441(12) 0.6262(8) 0.6521(9) 0.088(7) Uani 1 1 d . . .
H74 H -0.3943 0.6108 0.6582 0.132 Uiso 1 1 calc R U .
H75 H -0.3036 0.6033 0.6443 0.132 Uiso 1 1 calc R U .
H76 H -0.3302 0.6438 0.6926 0.132 Uiso 1 1 calc R U .
C111 C 0.3138(12) 0.9414(8) 0.0400(10) 0.082(6) Uani 1 1 d . . .
H130 H 0.3627 0.9452 0.0162 0.123 Uiso 1 1 calc R U .
H131 H 0.2747 0.9268 0.0101 0.123 Uiso 1 1 calc R U .
H132 H 0.2946 0.9714 0.0541 0.123 Uiso 1 1 calc R U .
C112 C -0.2382(7) 0.8247(4) 0.0048(7) 0.033(3) Uani 1 1 d . . .
H77 H -0.2190 0.8560 -0.0069 0.040 Uiso 1 1 calc R U .
N1 N 0.5150(11) 0.3559(7) 0.2827(10) 0.095(5) Uiso 1 1 d . . .
C113 C 0.5163(12) 0.3375(7) 0.2331(10) 0.075(5) Uiso 1 1 d . . .
C114 C 0.5210(15) 0.3121(9) 0.1696(12) 0.100(7) Uiso 1 1 d . . .
N2 N 0.1319(15) 0.4945(9) 0.8852(12) 0.126(7) Uiso 1 1 d . . .
C115 C 0.0832(17) 0.4799(9) 0.8483(14) 0.109(8) Uiso 1 1 d . . .
C116 C 0.0317(15) 0.4625(9) 0.7951(12) 0.103(7) Uiso 1 1 d . . .
N3 N 0.4654(11) 0.0390(6) 0.2803(9) 0.090(5) Uiso 1 1 d . . .
N4 N 0.1394(14) 0.0067(9) 0.1070(12) 0.128(7) Uiso 1 1 d . . .
C117 C 0.0923(14) 0.0405(9) 0.1104(12) 0.096(7) Uiso 1 1 d . . .
C118 C -0.004(2) 0.4426(12) 0.9936(17) 0.138(10) Uiso 1 1 d . . .
C119 C 0.791(2) 0.3719(12) 0.2916(18) 0.140(10) Uiso 1 1 d . . .
N5 N 0.835(2) 0.3806(14) 0.3459(19) 0.195(13) Uiso 1 1 d . . .
N6 N 0.1161(18) 0.4096(10) 1.0611(14) 0.149(9) Uiso 1 1 d . . .
C120 C 0.0621(19) 0.4248(11) 1.0275(16) 0.129(9) Uiso 1 1 d . . .
C121 C 0.0365(17) 0.0760(10) 0.1072(13) 0.113(8) Uiso 1 1 d . . .
C122 C 0.737(3) 0.3663(17) 0.245(2) 0.194(16) Uiso 1 1 d . . .
N7 N 0.5146(14) 0.1957(10) 0.2569(12) 0.135(8) Uiso 1 1 d . . .
O85 O 0.1290(16) 0.0790(9) 0.3316(14) 0.172(9) Uiso 1 1 d D . .
O86 O 0.1573(15) -0.0144(9) 0.2994(12) 0.162(8) Uiso 1 1 d . . .
C123 C 0.1267(19) 0.0012(10) 0.3624(15) 0.134(10) Uiso 1 1 d D . .
H158 H 0.1709 0.0073 0.3942 0.160 Uiso 1 1 calc R U .
H159 H 0.0948 -0.0235 0.3816 0.160 Uiso 1 1 calc R U .
C124 C 0.159(2) 0.0666(13) 0.2719(18) 0.155(12) Uiso 1 1 d . . .
H160 H 0.1918 0.0917 0.2549 0.185 Uiso 1 1 calc R U .
H161 H 0.1160 0.0611 0.2386 0.185 Uiso 1 1 calc R U .
C125 C 0.4543(13) 0.0263(8) 0.2302(12) 0.088(6) Uiso 1 1 d . . .
C126 C 0.2068(18) 0.0249(10) 0.2791(15) 0.127(9) Uiso 1 1 d . . .
H162 H 0.2489 0.0299 0.3135 0.152 Uiso 1 1 calc R U .
H163 H 0.2314 0.0179 0.2359 0.152 Uiso 1 1 calc R U .
C127 C 0.4394(15) 0.0039(9) 0.1616(12) 0.107(7) Uiso 1 1 d . . .
O87 O 0.8029(15) 0.1392(9) 0.3032(12) 0.167(8) Uiso 1 1 d D U .
N8 N 0.1427(15) 0.4927(9) 0.6285(13) 0.132(8) Uiso 1 1 d . . .
N9 N 0.8712(17) 0.4017(10) 0.1040(15) 0.146(9) Uiso 1 1 d . . .
N10 N 0.3411(18) 0.2658(11) 0.2543(14) 0.157(10) Uiso 1 1 d . . .
C128 C 0.077(2) 0.1945(17) 0.320(2) 0.184(14) Uiso 1 1 d . . .
O88 O 0.9237(19) 0.0877(12) 0.2391(15) 0.200(11) Uiso 1 1 d . U .
C129 C 0.122(2) 0.1878(15) 0.251(2) 0.164(12) Uiso 1 1 d . . .
C130 C 0.977(2) 0.4184(13) 0.1931(18) 0.155(12) Uiso 1 1 d . . .
C131 C 0.820(2) 0.0841(13) 0.3030(19) 0.168(13) Uiso 1 1 d . U .
H169 H 0.8645 0.0774 0.3346 0.201 Uiso 1 1 calc R U .
H170 H 0.7738 0.0677 0.3191 0.201 Uiso 1 1 calc R U .
C132 C 0.613(2) 0.1263(14) 0.2559(18) 0.159(12) Uiso 1 1 d . . .
C133 C 0.261(3) 0.2757(16) 0.263(2) 0.185(15) Uiso 1 1 d . . .
N11 N 0.174(2) 0.1827(15) 0.210(2) 0.213(15) Uiso 1 1 d . . .
C134 C 0.5594(18) 0.1634(11) 0.2617(14) 0.120(9) Uiso 1 1 d . . .
C135 C 0.197(2) 0.2912(15) 0.2891(19) 0.166(13) Uiso 1 1 d . . .
C136 C 0.105(2) 0.4777(13) 0.5824(18) 0.149(11) Uiso 1 1 d . . .
C137 C 0.903(3) 0.1387(14) 0.2257(19) 0.176(14) Uiso 1 1 d D U .
H171 H 0.9492 0.1549 0.2083 0.211 Uiso 1 1 calc R U .
H172 H 0.8601 0.1409 0.1915 0.211 Uiso 1 1 calc R U .
C138 C 0.840(3) 0.0661(17) 0.232(2) 0.194(16) Uiso 1 1 d . U .
H173 H 0.8073 0.0797 0.1952 0.232 Uiso 1 1 calc R U .
H174 H 0.8404 0.0323 0.2285 0.232 Uiso 1 1 calc R U .
C139 C 0.906(2) 0.4058(12) 0.1515(19) 0.141(11) Uiso 1 1 d . . .
C140 C 0.055(3) 0.4520(16) 0.514(2) 0.189(16) Uiso 1 1 d . . .
N12 N 0.1363(15) 0.3973(9) 0.3820(12) 0.125(7) Uiso 1 1 d . . .
C141 C 0.089(2) 0.3720(13) 0.3747(17) 0.143(11) Uiso 1 1 d . . .
O89 O 0.1330(14) 0.1967(10) 0.7504(12) 0.174(8) Uiso 1 1 d . . .
O90 O 0.8947(18) 0.1925(13) 0.7524(16) 0.220(11) Uiso 1 1 d . . .
C142 C 0.075(2) 0.0460(11) 0.356(2) 0.184(15) Uiso 1 1 d D . .
H164 H 0.0302 0.0416 0.3236 0.221 Uiso 1 1 calc R U .
H165 H 0.0543 0.0552 0.4000 0.221 Uiso 1 1 calc R U .
C147 C 0.033(2) 0.2997(11) 0.1321(16) 0.058(8) Uiso 0.5 1 d . U P
C144 C 0.878(2) 0.1611(16) 0.291(2) 0.211(17) Uiso 1 1 d D U .
H175 H 0.9165 0.1549 0.3281 0.253 Uiso 1 1 calc R U .
H176 H 0.8722 0.1945 0.2855 0.253 Uiso 1 1 calc R U .
O92 O -0.095(5) 0.420(3) 0.494(4) 0.54(5) Uiso 1 1 d . . .
C146 C 0.020(3) 0.331(2) 0.363(3) 0.23(2) Uiso 1 1 d . . .
C148 C -0.024(4) 0.283(2) 0.167(3) 0.120(17) Uiso 0.5 1 d D U P
N13 N -0.070(4) 0.261(3) 0.192(4) 0.20(3) Uiso 0.5 1 d D U P

loop_
_atom_site_aniso_label
_atom_site_aniso_U_11
_atom_site_aniso_U_22
_atom_site_aniso_U_33
_atom_site_aniso_U_23
_atom_site_aniso_U_13
_atom_site_aniso_U_12
O1 0.028(5) 0.028(5) 0.036(5) -0.005(4) 0.000(4) 0.000(4)
O2 0.029(5) 0.025(5) 0.040(5) 0.002(4) 0.001(4) -0.002(4)
O3 0.028(5) 0.041(5) 0.034(5) -0.006(4) -0.005(4) -0.001(4)
O4 0.031(5) 0.019(5) 0.056(6) -0.003(4) 0.003(4) 0.003(4)
O5 0.041(5) 0.006(4) 0.042(5) 0.003(3) -0.005(4) -0.003(4)
O6 0.040(5) 0.034(5) 0.025(5) 0.003(4) 0.004(4) 0.000(4)
O7 0.036(5) 0.029(5) 0.030(5) -0.003(4) 0.006(4) -0.004(4)
O8 0.042(6) 0.034(5) 0.044(6) 0.009(4) 0.008(5) 0.007(4)
O9 0.024(5) 0.022(5) 0.049(5) 0.002(4) 0.002(4) 0.007(4)
O10 0.055(6) 0.022(4) 0.023(5) 0.001(4) 0.000(4) 0.001(4)
O11 0.045(6) 0.035(5) 0.025(5) -0.002(4) 0.004(4) 0.005(4)
O12 0.047(6) 0.015(4) 0.031(5) 0.002(3) 0.005(4) 0.000(4)
O13 0.033(6) 0.034(5) 0.065(6) -0.007(5) 0.001(5) 0.002(4)
O14 0.036(6) 0.031(5) 0.052(6) -0.006(4) 0.000(4) 0.000(4)
O15 0.040(5) 0.024(5) 0.024(5) 0.008(4) 0.006(4) -0.002(4)
O16 0.020(5) 0.028(5) 0.044(5) -0.005(4) -0.003(4) 0.000(4)
O17 0.036(5) 0.028(5) 0.035(5) 0.002(4) 0.000(4) -0.002(4)
O18 0.036(5) 0.032(5) 0.042(5) 0.016(4) 0.004(4) 0.003(4)
O19 0.053(6) 0.024(5) 0.027(5) 0.005(4) 0.004(4) 0.007(4)
O20 0.051(6) 0.020(4) 0.017(4) 0.000(3) 0.005(4) 0.001(4)
O21 0.035(5) 0.032(5) 0.033(5) 0.003(4) 0.005(4) 0.007(4)
O22 0.032(6) 0.046(6) 0.048(6) 0.012(4) 0.005(4) -0.012(5)
O23 0.033(5) 0.022(5) 0.045(5) 0.006(4) 0.001(4) -0.003(4)
O24 0.035(6) 0.047(6) 0.054(6) 0.007(5) 0.011(5) 0.010(5)
O25 0.035(6) 0.031(5) 0.057(6) 0.006(4) 0.009(5) 0.000(4)
O26 0.023(5) 0.014(4) 0.048(5) 0.000(4) 0.001(4) 0.003(3)
O27 0.026(5) 0.022(5) 0.059(6) -0.004(4) 0.001(4) -0.001(4)
O28 0.025(5) 0.051(6) 0.036(5) 0.001(4) -0.008(4) -0.003(4)
O29 0.039(6) 0.038(5) 0.041(5) 0.001(4) 0.017(4) 0.005(4)
O30 0.040(6) 0.033(5) 0.035(5) 0.000(4) 0.001(4) 0.007(4)
O31 0.041(5) 0.022(5) 0.029(5) 0.000(4) 0.007(4) -0.001(4)
O32 0.042(6) 0.045(6) 0.050(6) -0.008(5) 0.018(5) 0.002(5)
O33 0.029(5) 0.024(4) 0.044(5) 0.009(4) 0.006(4) -0.003(4)
O34 0.043(6) 0.015(4) 0.062(6) 0.003(4) -0.007(5) -0.012(4)
O35 0.042(6) 0.048(6) 0.056(6) -0.013(5) 0.004(5) 0.007(5)
O36 0.039(6) 0.024(5) 0.042(5) -0.004(4) 0.004(4) 0.009(4)
O37 0.030(5) 0.038(5) 0.038(6) 0.000(4) 0.012(4) 0.002(4)
O38 0.045(6) 0.055(6) 0.046(6) -0.009(5) -0.001(5) -0.010(5)
O39 0.032(5) 0.030(5) 0.036(5) -0.003(4) -0.002(4) 0.005(4)
O40 0.039(6) 0.033(5) 0.040(5) -0.001(4) -0.005(4) 0.007(4)
O41 0.035(5) 0.031(5) 0.049(6) 0.006(5) 0.007(4) 0.002(4)
O42 0.027(5) 0.029(6) 0.077(7) 0.003(5) -0.001(5) 0.005(4)
O43 0.047(7) 0.035(6) 0.076(7) -0.003(5) -0.022(5) 0.005(5)
O44 0.043(6) 0.037(5) 0.036(5) -0.008(4) 0.002(4) 0.003(4)
O45 0.041(6) 0.036(5) 0.042(6) -0.002(4) 0.012(5) -0.014(4)
O46 0.039(6) 0.032(5) 0.054(6) -0.006(4) 0.011(5) -0.004(5)
O47 0.032(6) 0.035(5) 0.048(5) 0.009(4) 0.011(5) -0.009(4)
O48 0.053(7) 0.030(5) 0.040(6) 0.005(4) 0.011(5) -0.010(5)
O49 0.038(5) 0.023(5) 0.031(5) 0.003(4) 0.003(4) -0.003(4)
O50 0.048(6) 0.055(6) 0.033(5) 0.006(4) -0.004(5) -0.006(5)
O51 0.036(6) 0.058(6) 0.043(6) -0.006(5) -0.006(5) 0.010(5)
O52 0.058(8) 0.042(6) 0.055(6) 0.003(5) -0.023(5) -0.007(5)
O53 0.041(6) 0.035(6) 0.046(5) 0.007(4) -0.008(4) 0.006(5)
O54 0.033(5) 0.033(5) 0.056(6) 0.004(4) 0.001(5) -0.014(4)
O55 0.039(6) 0.043(6) 0.052(6) 0.006(5) -0.005(5) 0.005(5)
O56 0.048(7) 0.049(6) 0.042(6) -0.011(5) -0.001(5) -0.018(5)
O57 0.039(6) 0.066(7) 0.037(6) -0.003(5) 0.005(5) 0.004(5)
O58 0.059(7) 0.044(6) 0.043(6) -0.005(5) 0.020(5) 0.004(5)
O59 0.034(6) 0.042(6) 0.058(6) 0.006(5) 0.017(5) 0.001(5)
O60 0.041(6) 0.045(6) 0.047(6) 0.003(5) 0.006(5) 0.017(5)
O61 0.052(7) 0.054(7) 0.061(7) 0.017(5) 0.010(5) 0.028(5)
O62 0.049(7) 0.044(7) 0.070(7) -0.007(5) -0.010(5) -0.017(5)
O63 0.043(6) 0.030(5) 0.047(6) 0.001(4) 0.003(4) 0.005(5)
O64 0.048(6) 0.034(5) 0.060(7) -0.001(5) 0.005(5) 0.014(5)
O65 0.057(7) 0.038(5) 0.049(6) 0.009(5) 0.026(5) 0.002(5)
O66 0.033(6) 0.051(6) 0.051(6) 0.010(5) 0.000(5) -0.001(5)
O67 0.035(6) 0.044(6) 0.050(6) -0.006(5) 0.001(4) 0.002(5)
O68 0.053(7) 0.035(6) 0.060(6) -0.006(5) 0.012(5) -0.015(5)
O69 0.069(8) 0.036(6) 0.051(6) 0.007(5) 0.031(5) -0.010(5)
O70 0.063(7) 0.050(6) 0.044(7) -0.002(5) 0.014(5) -0.008(5)
O71 0.039(6) 0.056(6) 0.044(6) -0.001(5) -0.013(5) -0.001(5)
O72 0.040(6) 0.026(5) 0.073(7) -0.002(5) 0.019(5) 0.002(4)
O73 0.044(6) 0.030(5) 0.046(6) -0.003(4) -0.002(5) -0.004(4)
O74 0.049(6) 0.029(6) 0.076(7) 0.006(5) -0.017(6) 0.006(5)
O75 0.055(7) 0.032(6) 0.064(7) -0.001(5) 0.022(5) 0.001(5)
O76 0.069(7) 0.061(7) 0.034(6) 0.002(5) 0.011(5) -0.014(6)
O77 0.038(6) 0.046(7) 0.072(7) -0.008(5) -0.011(5) -0.010(5)
O78 0.040(6) 0.041(6) 0.072(7) 0.008(5) -0.002(5) -0.005(5)
O79 0.031(5) 0.040(6) 0.080(7) -0.006(5) -0.005(5) 0.007(5)
O80 0.057(7) 0.033(5) 0.064(7) -0.003(5) -0.008(5) 0.003(5)
O81 0.041(6) 0.036(6) 0.061(7) -0.002(5) -0.016(5) -0.006(5)
C1 0.025(8) 0.031(7) 0.044(9) 0.004(6) 0.002(6) -0.002(6)
C2 0.029(8) 0.038(7) 0.026(7) 0.008(6) 0.002(6) -0.003(6)
C3 0.032(8) 0.032(8) 0.046(8) -0.005(6) 0.004(7) 0.000(6)
C4 0.033(8) 0.022(6) 0.028(7) -0.001(5) 0.005(6) 0.007(6)
C5 0.030(8) 0.012(6) 0.045(8) 0.002(5) -0.001(6) -0.002(5)
O82 0.054(6) 0.059(7) 0.042(6) 0.012(5) 0.006(5) 0.014(5)
C6 0.033(8) 0.022(7) 0.028(7) 0.001(5) 0.006(6) 0.020(6)
C7 0.020(7) 0.025(7) 0.041(8) -0.011(6) 0.004(6) 0.015(5)
O83 0.059(7) 0.066(7) 0.047(7) 0.019(5) -0.020(6) -0.015(6)
C8 0.020(7) 0.028(7) 0.041(8) -0.003(6) 0.006(6) 0.001(6)
C9 0.041(8) 0.020(7) 0.033(8) 0.007(5) 0.004(6) -0.002(6)
C10 0.058(10) 0.031(7) 0.020(7) 0.008(6) 0.002(6) 0.010(7)
C11 0.016(7) 0.027(8) 0.082(11) 0.014(7) 0.001(7) 0.011(6)
C12 0.056(10) 0.019(7) 0.029(7) -0.002(5) -0.005(6) -0.005(6)
C13 0.035(8) 0.030(7) 0.025(7) 0.006(5) 0.010(6) 0.013(6)
C14 0.050(9) 0.035(8) 0.027(7) -0.001(6) 0.003(6) -0.003(7)
O84 0.037(6) 0.067(7) 0.061(7) 0.012(6) -0.005(5) -0.007(5)
C15 0.044(9) 0.029(7) 0.035(8) -0.007(6) -0.002(6) 0.001(7)
C16 0.027(7) 0.015(6) 0.040(8) 0.003(5) 0.005(6) 0.000(5)
C17 0.024(7) 0.033(8) 0.044(8) -0.006(6) 0.002(6) -0.002(6)
C18 0.052(10) 0.036(8) 0.029(8) -0.004(6) -0.001(7) 0.002(7)
C19 0.022(7) 0.014(6) 0.051(8) -0.003(5) 0.008(6) 0.014(5)
C20 0.035(8) 0.016(7) 0.054(9) 0.003(6) 0.017(7) -0.008(6)
C21 0.033(8) 0.031(7) 0.029(7) 0.003(6) -0.004(6) 0.005(6)
C22 0.033(8) 0.038(8) 0.029(7) 0.004(6) 0.011(6) 0.000(6)
C23 0.036(8) 0.025(7) 0.039(8) 0.002(6) 0.003(6) -0.002(6)
C24 0.045(8) 0.029(7) 0.015(6) 0.003(5) 0.004(6) 0.006(6)
C25 0.036(8) 0.020(6) 0.033(7) 0.001(5) 0.014(6) 0.009(6)
C26 0.043(9) 0.016(7) 0.049(8) -0.008(6) 0.008(7) -0.006(6)
C27 0.015(7) 0.029(7) 0.051(8) -0.005(6) -0.001(6) -0.008(6)
C28 0.023(7) 0.023(7) 0.034(7) -0.001(5) -0.011(6) 0.002(5)
C29 0.021(7) 0.035(8) 0.044(8) -0.002(6) 0.003(6) -0.003(6)
C30 0.045(9) 0.027(7) 0.027(7) -0.004(6) -0.003(6) -0.013(7)
C31 0.045(9) 0.032(8) 0.031(7) 0.004(6) 0.000(6) 0.006(6)
C32 0.037(8) 0.031(7) 0.027(8) 0.008(6) -0.011(7) -0.002(6)
C33 0.032(8) 0.028(7) 0.038(8) 0.011(6) 0.002(6) -0.008(6)
C34 0.021(7) 0.031(8) 0.062(9) -0.010(7) 0.005(7) 0.001(6)
C35 0.023(7) 0.025(7) 0.038(8) 0.007(6) -0.004(6) -0.007(6)
C36 0.051(10) 0.037(8) 0.037(8) -0.012(6) -0.006(7) -0.008(7)
C37 0.043(8) 0.027(7) 0.026(7) -0.003(5) -0.001(6) 0.009(6)
C38 0.026(8) 0.031(8) 0.047(8) -0.004(6) -0.005(6) 0.003(6)
C39 0.038(8) 0.040(8) 0.035(8) -0.005(6) 0.000(6) 0.002(7)
C40 0.021(8) 0.049(10) 0.051(9) 0.000(8) 0.012(7) 0.007(8)
C41 0.060(10) 0.019(7) 0.039(8) -0.002(6) 0.009(7) 0.008(7)
C42 0.024(7) 0.034(7) 0.033(7) 0.009(6) 0.004(6) 0.005(6)
C43 0.040(9) 0.023(7) 0.042(8) -0.003(6) -0.009(7) -0.010(6)
C44 0.032(8) 0.027(7) 0.051(9) 0.000(6) 0.013(7) -0.001(6)
C45 0.032(8) 0.017(7) 0.058(9) -0.001(6) -0.016(7) 0.001(6)
C46 0.037(8) 0.043(8) 0.023(7) 0.001(6) -0.007(6) -0.011(6)
C47 0.033(8) 0.033(8) 0.038(8) -0.014(6) -0.002(6) 0.001(6)
C48 0.031(8) 0.033(8) 0.044(9) -0.017(7) -0.004(7) 0.006(7)
C49 0.029(8) 0.034(7) 0.039(8) -0.016(6) -0.002(6) -0.006(6)
C50 0.047(9) 0.018(7) 0.034(9) 0.001(6) 0.008(7) -0.008(6)
C51 0.029(8) 0.017(8) 0.044(8) 0.001(6) -0.011(6) -0.001(6)
C52 0.031(8) 0.014(7) 0.044(8) 0.005(6) -0.006(6) 0.011(6)
C53 0.020(7) 0.030(8) 0.049(8) 0.017(6) 0.001(6) 0.003(6)
C54 0.045(9) 0.020(7) 0.033(7) -0.012(5) 0.007(6) 0.001(6)
C55 0.017(7) 0.021(7) 0.069(9) -0.008(7) -0.001(7) 0.003(6)
C56 0.027(7) 0.013(7) 0.045(8) -0.009(6) 0.001(6) 0.005(6)
C57 0.034(8) 0.030(7) 0.032(7) 0.003(6) 0.010(6) 0.005(6)
C58 0.040(8) 0.035(8) 0.027(7) 0.004(6) 0.011(6) -0.006(6)
C59 0.030(8) 0.020(7) 0.051(8) 0.003(6) -0.005(6) -0.003(6)
C60 0.042(9) 0.028(7) 0.039(9) 0.002(6) 0.008(8) 0.015(7)
C61 0.027(8) 0.017(7) 0.053(8) 0.012(6) 0.005(6) 0.003(6)
C62 0.033(8) 0.035(8) 0.048(9) 0.003(6) -0.002(7) 0.000(6)
C63 0.028(8) 0.029(7) 0.040(8) 0.007(6) 0.000(6) 0.000(6)
C64 0.029(8) 0.049(9) 0.031(8) -0.011(7) 0.002(6) -0.015(7)
C65 0.038(8) 0.029(7) 0.020(7) -0.003(6) -0.015(6) 0.001(6)
C66 0.045(9) 0.033(8) 0.052(9) 0.007(7) 0.005(7) 0.003(7)
C67 0.040(9) 0.020(7) 0.056(9) 0.003(6) 0.003(7) -0.018(6)
C68 0.044(9) 0.011(6) 0.057(9) 0.003(6) 0.007(7) 0.001(6)
C69 0.032(8) 0.030(7) 0.033(8) -0.002(6) 0.002(7) 0.015(6)
C70 0.025(8) 0.039(8) 0.030(7) 0.001(6) -0.001(6) 0.004(6)
C71 0.029(8) 0.061(10) 0.047(9) 0.009(7) 0.006(7) -0.001(7)
C72 0.027(8) 0.022(7) 0.049(8) -0.003(6) 0.007(6) 0.001(6)
C73 0.028(7) 0.028(7) 0.033(7) -0.004(6) -0.001(6) 0.016(6)
C74 0.073(11) 0.025(8) 0.041(8) -0.006(6) 0.016(7) 0.009(7)
C75 0.029(8) 0.030(8) 0.033(7) 0.006(6) 0.010(6) 0.006(7)
C76 0.031(8) 0.037(8) 0.041(8) 0.002(6) -0.003(6) 0.005(6)
C77 0.013(7) 0.040(8) 0.073(10) -0.003(7) 0.000(7) 0.000(6)
C78 0.061(10) 0.030(7) 0.032(8) 0.015(6) 0.006(7) -0.005(7)
C79 0.040(8) 0.040(8) 0.032(7) -0.001(6) 0.011(6) -0.005(7)
C80 0.013(7) 0.033(8) 0.065(10) 0.005(7) -0.006(6) -0.004(6)
C81 0.043(9) 0.036(8) 0.032(7) -0.002(6) 0.001(6) 0.004(7)
C82 0.050(10) 0.033(8) 0.034(8) 0.012(6) 0.003(7) 0.003(7)
C83 0.021(7) 0.057(9) 0.025(7) 0.013(6) -0.006(6) 0.011(7)
C84 0.044(9) 0.036(8) 0.021(7) 0.006(6) 0.009(7) 0.000(7)
C85 0.036(8) 0.030(8) 0.060(10) 0.001(7) 0.020(7) 0.003(6)
C86 0.024(9) 0.046(9) 0.097(13) 0.028(9) 0.003(8) -0.008(7)
C87 0.061(11) 0.048(9) 0.057(11) 0.011(8) -0.003(8) 0.003(8)
C88 0.038(9) 0.022(7) 0.091(12) 0.004(7) 0.002(9) -0.002(6)
C89 0.040(10) 0.043(9) 0.110(14) 0.008(9) 0.006(9) -0.004(8)
C90 0.049(11) 0.108(15) 0.064(11) 0.006(10) 0.032(9) 0.008(10)
C91 0.092(15) 0.041(10) 0.088(13) 0.008(9) -0.012(11) -0.024(9)
C92 0.016(8) 0.051(10) 0.129(16) -0.017(10) 0.017(9) 0.010(7)
C93 0.023(9) 0.093(13) 0.070(11) 0.016(9) -0.007(8) 0.005(9)
C94 0.035(10) 0.089(13) 0.070(11) -0.016(9) -0.007(8) -0.020(9)
C95 0.15(2) 0.029(9) 0.072(12) 0.012(8) 0.025(12) 0.045(11)
C96 0.060(11) 0.042(9) 0.054(10) 0.008(7) -0.006(8) 0.002(8)
C97 0.079(12) 0.050(10) 0.046(9) -0.001(8) 0.008(8) 0.022(9)
C98 0.037(10) 0.047(10) 0.130(17) -0.028(10) -0.007(10) 0.004(8)
C99 0.037(10) 0.075(12) 0.060(10) 0.003(9) 0.007(8) 0.002(8)
C100 0.064(12) 0.064(11) 0.054(10) 0.011(8) 0.010(8) -0.011(9)
C101 0.121(16) 0.018(8) 0.071(12) -0.017(7) 0.024(11) -0.010(9)
C102 0.066(12) 0.059(11) 0.062(11) 0.007(8) -0.008(9) -0.008(9)
C103 0.016(8) 0.126(17) 0.080(12) -0.046(11) -0.001(8) -0.002(9)
C104 0.016(9) 0.072(12) 0.149(19) 0.036(12) -0.017(10) 0.001(8)
C105 0.017(9) 0.065(12) 0.18(2) 0.014(12) -0.014(11) -0.007(8)
C106 0.042(10) 0.044(10) 0.101(14) 0.004(9) 0.001(9) -0.004(8)
C107 0.041(11) 0.101(15) 0.091(14) 0.042(12) -0.010(9) 0.002(10)
C108 0.18(2) 0.070(12) 0.042(11) -0.003(9) 0.049(13) 0.021(14)
C109 0.092(14) 0.070(12) 0.044(10) -0.015(9) -0.007(9) -0.006(10)
C110 0.074(14) 0.122(18) 0.067(12) 0.023(12) 0.001(10) -0.037(13)
C111 0.068(13) 0.106(16) 0.073(14) 0.001(12) 0.013(11) -0.021(12)
C112 0.026(7) 0.021(7) 0.053(9) 0.003(6) -0.005(6) -0.004(6)

loop_
_atom_type_symbol
_atom_type_description
_atom_type_scat_dispersion_real
_atom_type_scat_dispersion_imag
_atom_type_scat_source
C C 0.0033 0.0016 'International Tables Vol C Tables 4.2.6.8 and 6.1.1.4'
H H 0.0000 0.0000 'International Tables Vol C Tables 4.2.6.8 and 6.1.1.4'
O O 0.0106 0.0060 'International Tables Vol C Tables 4.2.6.8 and 6.1.1.4'
N N 0.0061 0.0033 'International Tables Vol C Tables 4.2.6.8 and 6.1.1.4'

loop_
_geom_angle_atom_site_label_1
_geom_angle_atom_site_label_2
_geom_angle_atom_site_label_3
_geom_angle
C3 O1 C63 114.3(9)
C55 O2 C34 113.5(9)
C1 O3 C53 112.8(9)
C19 O4 C9 111.0(9)
C37 O5 C73 115.0(9)
C23 O6 C27 114.6(9)
C30 O7 C62 116.4(9)
C16 O9 C112 113.0(9)
C18 O10 C2 118.0(10)
C6 O11 C58 114.5(10)
C57 O12 C8 117.7(9)
C92 O13 C11 115.9(11)
C54 O14 C74 113.9(10)
C58 O15 C29 116.1(9)
C17 O16 C70 110.1(9)
C57 O17 C33 112.8(10)
C78 O18 C13 113.3(9)
C78 O19 C41 116.0(10)
C112 O20 C21 116.8(9)
C55 O21 C5 117.2(9)
C100 O22 C46 113.2(11)
C43 O23 C38 112.3(10)
C104 O24 C25 114.0(12)
C86 O25 C22 116.3(11)
C23 O26 C24 115.1(9)
C18 O27 C26 112.3(10)
C28 O28 C94 115.5(11)
C99 O29 C77 113.5(11)
C70 O30 C12 117.8(10)
C3 O31 C49 116.6(9)
C31 O32 C98 116.7(12)
C7 O33 C30 114.0(9)
C45 O34 C106 111.9(10)
C53 O36 C10 115.9(10)
C85 O37 C44 113.0(10)
C73 O39 C14 112.6(9)
C93 O40 C42 112.4(10)
C39 O43 C105 116.4(13)
C43 O44 C4 115.0(10)
C111 O45 C72 116.2(12)
C88 O47 C68 114.6(10)
C15 O48 C90 112.7(11)
C9 O49 C20 117.0(9)
C81 O50 C102 112.6(11)
C107 O52 C36 116.4(13)
C83 O53 C96 111.8(11)
C47 O54 C89 118.1(11)
C87 O55 C35 112.9(11)
C67 O56 C103 114.2(12)
C108 O58 C71 111.1(14)
C97 O60 C76 111.4(11)
C82 O61 C95 113.4(14)
C101 O62 C59 117.0(13)
C66 O68 C91 110.9(12)
C110 O69 C79 113.5(13)
C109 O71 C80 114.2(12)
O3 C1 C40 106.1(10)
O3 C1 C5 110.7(10)
C40 C1 C5 111.2(11)
O3 C1 H78 109.6
C40 C1 H78 109.6
C5 C1 H78 109.6
O10 C2 C46 110.4(10)
O10 C2 C63 111.0(10)
C46 C2 C63 111.1(10)
O10 C2 H1 108.1
C46 C2 H1 108.1
C63 C2 H1 108.1
O31 C3 O1 111.6(10)
O31 C3 C45 110.9(10)
O1 C3 C45 110.0(10)
O31 C3 H2 108.1
O1 C3 H2 108.1
C45 C3 H2 108.1
O44 C4 C67 109.0(10)
O44 C4 C27 109.8(10)
C67 C4 C27 110.3(10)
O44 C4 H100 109.2
C67 C4 H100 109.2
C27 C4 H100 109.2
O21 C5 C11 109.9(10)
O21 C5 C1 111.1(10)
C11 C5 C1 107.3(10)
O21 C5 H79 109.5
C11 C5 H79 109.5
C1 C5 H79 109.5
O11 C6 C61 107.0(10)
O11 C6 C8 111.3(9)
C61 C6 C8 113.6(10)
O11 C6 H3 108.3
C61 C6 H3 108.3
C8 C6 H3 108.3
O33 C7 C64 105.9(10)
O33 C7 C49 110.8(10)
C64 C7 C49 110.9(10)
O33 C7 H4 109.7
C64 C7 H4 109.7
C49 C7 H4 109.7
O12 C8 C25 109.6(10)
O12 C8 C6 111.3(9)
C25 C8 C6 109.2(10)
O12 C8 H5 108.9
C25 C8 H5 108.9
C6 C8 H5 108.9
O49 C9 O4 111.4(10)
O49 C9 C54 112.6(11)
O4 C9 C54 107.7(9)
O49 C9 H133 108.4
O4 C9 H133 108.4
C54 C9 H133 108.4
O36 C10 C39 106.8(11)
O36 C10 C17 108.6(10)
C39 C10 C17 109.8(11)
O36 C10 H101 110.5
C39 C10 H101 110.5
C17 C10 H101 110.5
O13 C11 C35 108.7(11)
O13 C11 C5 105.4(11)
C35 C11 C5 112.1(10)
O13 C11 H80 110.2
C35 C11 H80 110.2
C5 C11 H80 110.2
O30 C12 C36 107.4(11)
O30 C12 C38 109.6(9)
C36 C12 C38 109.8(10)
O30 C12 H102 110.0
C36 C12 H102 110.0
C38 C12 H102 110.0
O18 C13 C69 102.6(10)
O18 C13 C29 109.0(10)
C69 C13 C29 113.0(11)
O18 C13 H6 110.6
C69 C13 H6 110.6
C29 C13 H6 110.6
O39 C14 C24 110.5(10)
O39 C14 C48 102.2(10)
C24 C14 C48 115.6(11)
O39 C14 H134 109.4
C24 C14 H134 109.4
C48 C14 H134 109.4
O48 C15 C66 109.8(11)
O48 C15 C41 105.5(10)
C66 C15 C41 109.1(11)
O48 C15 H7 110.8
C66 C15 H7 110.8
C41 C15 H7 110.8
O9 C16 C32 104.6(9)
O9 C16 C62 109.4(10)
C32 C16 C62 110.9(10)
O9 C16 H8 110.6
C32 C16 H8 110.6
C62 C16 H8 110.6
O16 C17 C10 109.0(10)
O16 C17 C60 102.1(9)
C10 C17 C60 113.7(11)
O16 C17 H103 110.6
C10 C17 H103 110.6
C60 C17 H103 110.6
O10 C18 O27 113.8(11)
O10 C18 C66 111.9(12)
O27 C18 C66 108.5(10)
O10 C18 H9 107.5
O27 C18 H9 107.5
C66 C18 H9 107.5
O4 C19 C50 102.5(9)
O4 C19 C37 108.8(9)
C50 C19 C37 112.6(10)
O4 C19 H135 110.9
C50 C19 H135 110.9
C37 C19 H135 110.9
O49 C20 C34 107.6(10)
O49 C20 C77 108.1(10)
C34 C20 C77 110.7(12)
O49 C20 H81 110.1
C34 C20 H81 110.1
C77 C20 H81 110.1
O20 C21 C42 108.2(10)
O20 C21 C33 110.4(10)
C42 C21 C33 108.0(10)
O20 C21 H10 110.1
C42 C21 H10 110.1
C33 C21 H10 110.1
O25 C22 C54 108.2(10)
O25 C22 C37 108.5(10)
C54 C22 C37 112.8(11)
O25 C22 H136 109.1
C54 C22 H136 109.1
C37 C22 H136 109.1
O6 C23 O26 111.7(9)
O6 C23 C72 110.9(10)
O26 C23 C72 105.9(10)
O6 C23 H104 109.5
O26 C23 H104 109.5
C72 C23 H104 109.5
C68 C24 O26 107.9(10)
C68 C24 C14 108.8(10)
O26 C24 C14 109.2(9)
C68 C24 H137 110.3
O26 C24 H137 110.3
C14 C24 H137 110.3
O24 C25 C44 109.4(9)
O24 C25 C8 105.7(9)
C44 C25 C8 111.1(11)
O24 C25 H11 110.2
C44 C25 H11 110.2
C8 C25 H11 110.2
O27 C26 C84 102.8(10)
O27 C26 C41 108.0(10)
C84 C26 C41 112.7(11)
O27 C26 H12 111.0
C84 C26 H12 111.0
C41 C26 H12 111.0
O6 C27 C51 102.9(9)
O6 C27 C4 110.3(10)
C51 C27 C4 113.1(10)
O6 C27 H105 110.1
C51 C27 H105 110.1
C4 C27 H105 110.1
O28 C28 C62 109.7(10)
O28 C28 C83 109.0(9)
C62 C28 C83 109.8(10)
O28 C28 H13 109.4
C62 C28 H13 109.4
C83 C28 H13 109.4
O15 C29 C13 109.2(10)
O15 C29 C31 107.2(10)
C13 C29 C31 111.5(11)
O15 C29 H14 109.7
C13 C29 H14 109.7
C31 C29 H14 109.7
O7 C30 O33 112.2(9)
O7 C30 C81 110.9(11)
O33 C30 C81 109.3(10)
O7 C30 H15 108.1
O33 C30 H15 108.1
C81 C30 H15 108.1
O32 C31 C79 109.2(10)
O32 C31 C29 109.2(11)
C79 C31 C29 109.7(11)
O32 C31 H16 109.6
C79 C31 H16 109.6
C29 C31 H16 109.6
O8 C32 O64 126.5(13)
O8 C32 C16 117.2(11)
O64 C32 C16 116.3(12)
O17 C33 C52 103.5(10)
O17 C33 C21 110.5(10)
C52 C33 C21 111.4(10)
O17 C33 H17 110.4
C52 C33 H17 110.4
C21 C33 H17 110.4
O2 C34 C20 107.1(10)
O2 C34 C56 102.3(9)
C20 C34 C56 113.6(12)
O2 C34 H82 111.1
C20 C34 H82 111.1
C56 C34 H82 111.1
O55 C35 C11 107.6(10)
O55 C35 C53 110.5(10)
C11 C35 C53 113.8(10)
O55 C35 H83 108.3
C11 C35 H83 108.3
C53 C35 H83 108.3
O52 C36 C12 106.6(11)
O52 C36 C59 109.9(10)
C12 C36 C59 111.4(12)
O52 C36 H106 109.6
C12 C36 H106 109.6
C59 C36 H106 109.6
O5 C37 C22 108.5(10)
O5 C37 C19 109.0(9)
C22 C37 C19 107.6(10)
O5 C37 H138 110.6
C22 C37 H138 110.6
C19 C37 H138 110.6
O23 C38 C65 102.2(10)
O23 C38 C12 110.8(10)
C65 C38 C12 112.8(11)
O23 C38 H107 110.3
C65 C38 H107 110.3
C12 C38 H107 110.3
O43 C39 C10 108.2(11)
O43 C39 C80 109.6(11)
C10 C39 C80 109.5(11)
O43 C39 H108 109.8
C10 C39 H108 109.8
C80 C39 H108 109.8
O74 C40 O78 122.2(13)
O74 C40 C1 120.4(13)
O78 C40 C1 117.4(13)
O19 C41 C26 108.5(10)
O19 C41 C15 105.6(11)
C26 C41 C15 111.9(11)
O19 C41 H18 110.3
C26 C41 H18 110.3
C15 C41 H18 110.3
O40 C42 C21 106.4(9)
O40 C42 C76 108.5(10)
C21 C42 C76 108.6(10)
O40 C42 H19 111.1
C21 C42 H19 111.1
C76 C42 H19 111.1
O44 C43 O23 113.1(9)
O44 C43 C59 108.8(11)
O23 C43 C59 109.6(10)
O44 C43 H109 108.4
O23 C43 H109 108.4
C59 C43 H109 108.4
O37 C44 C25 105.3(11)
O37 C44 C58 113.1(10)
C25 C44 C58 114.0(10)
O37 C44 H20 108.1
C25 C44 H20 108.1
C58 C44 H20 108.1
O34 C45 C46 111.2(11)
O34 C45 C3 108.5(10)
C46 C45 C3 110.0(10)
O34 C45 H21 109.1
C46 C45 H21 109.1
C3 C45 H21 109.1
O22 C46 C2 109.3(10)
O22 C46 C45 107.7(10)
C2 C46 C45 110.2(11)
O22 C46 H22 109.9
C2 C46 H22 109.9
C45 C46 H22 109.9
O54 C47 C81 108.1(10)
O54 C47 C49 110.8(10)
C81 C47 C49 110.4(11)
O54 C47 H23 109.1
C81 C47 H23 109.1
C49 C47 H23 109.1
O65 C48 O63 124.9(12)
O65 C48 C14 119.8(12)
O63 C48 C14 115.3(13)
O31 C49 C47 110.0(10)
O31 C49 C7 111.4(10)
C47 C49 C7 109.2(10)
O31 C49 H24 108.7
C47 C49 H24 108.7
C7 C49 H24 108.7
O82 C50 O73 126.7(13)
O82 C50 C19 114.2(12)
O73 C50 C19 119.1(12)
O42 C51 O75 124.8(12)
O42 C51 C27 119.7(11)
O75 C51 C27 115.5(11)
O41 C52 O59 123.6(12)
O41 C52 C33 120.8(10)
O59 C52 C33 115.6(12)
O36 C53 O3 111.2(10)
O36 C53 C35 110.1(10)
O3 C53 C35 106.9(10)
O36 C53 H84 109.5
O3 C53 H84 109.5
C35 C53 H84 109.5
O14 C54 C22 108.5(11)
O14 C54 C9 110.7(10)
C22 C54 C9 113.0(10)
O14 C54 H139 108.2
C22 C54 H139 108.2
C9 C54 H139 108.2
O21 C55 O2 110.6(9)
O21 C55 C82 109.2(10)
O2 C55 C82 109.0(11)
O21 C55 H85 109.4
O2 C55 H85 109.4
C82 C55 H85 109.4
O77 C56 O79 124.9(11)
O77 C56 C34 116.0(11)
O79 C56 C34 119.1(11)
O12 C57 O17 111.1(9)
O12 C57 C76 111.9(11)
O17 C57 C76 110.3(10)
O12 C57 H25 107.8
O17 C57 H25 107.8
C76 C57 H25 107.8
O15 C58 O11 110.9(10)
O15 C58 C44 110.2(11)
O11 C58 C44 108.2(10)
O15 C58 H26 109.1
O11 C58 H26 109.1
C44 C58 H26 109.1
O62 C59 C36 109.6(11)
O62 C59 C43 113.6(11)
C36 C59 C43 113.2(10)
O62 C59 H110 106.7
C36 C59 H110 106.7
C43 C59 H110 106.7
O83 C60 O57 124.4(13)
O83 C60 C17 118.3(12)
O57 C60 C17 117.4(12)
O72 C61 O46 122.2(12)
O72 C61 C6 122.2(11)
O46 C61 C6 115.6(11)
O7 C62 C28 107.6(10)
O7 C62 C16 109.6(10)
C28 C62 C16 109.7(11)
O7 C62 H27 110.0
C28 C62 H27 110.0
C16 C62 H27 110.0
O1 C63 C75 104.8(10)
O1 C63 C2 110.1(10)
C75 C63 C2 113.9(10)
O1 C63 H28 109.3
C75 C63 H28 109.3
C2 C63 H28 109.3
O35 C64 O80 124.5(13)
O35 C64 C7 118.5(11)
O80 C64 C7 117.0(12)
O38 C65 O76 122.7(12)
O38 C65 C38 120.6(11)
O76 C65 C38 116.6(12)
O68 C66 C15 103.8(11)
O68 C66 C18 112.9(11)
C15 C66 C18 112.5(11)
O68 C66 H29 109.2
C15 C66 H29 109.2
C18 C66 H29 109.2
O56 C67 C72 110.5(10)
O56 C67 C4 109.9(11)
C72 C67 C4 109.3(11)
O56 C67 H111 109.0
C72 C67 H111 109.0
C4 C67 H111 109.0
O47 C68 C24 112.1(10)
O47 C68 C71 106.6(10)
C24 C68 C71 109.8(11)
O47 C68 H140 109.4
C24 C68 H140 109.4
C71 C68 H140 109.4
O51 C69 O70 123.7(13)
O51 C69 C13 120.5(12)
O70 C69 C13 115.6(12)
O30 C70 O16 111.3(9)
O30 C70 C80 111.7(10)
O16 C70 C80 109.1(10)
O30 C70 H112 108.2
O16 C70 H112 108.2
C80 C70 H112 108.2
O58 C71 C73 112.8(12)
O58 C71 C68 108.3(11)
C73 C71 C68 110.0(11)
O58 C71 H141 108.5
C73 C71 H141 108.5
C68 C71 H141 108.5
O45 C72 C67 109.1(11)
O45 C72 C23 114.4(10)
C67 C72 C23 113.6(10)
O45 C72 H113 106.4
C67 C72 H113 106.4
C23 C72 H113 106.4
O5 C73 O39 109.5(9)
O5 C73 C71 108.8(10)
O39 C73 C71 109.4(10)
O5 C73 H142 109.7
O39 C73 H142 109.7
C71 C73 H142 109.7
O14 C74 H143 109.5
O14 C74 H144 109.5
H143 C74 H144 109.5
O14 C74 H145 109.5
H143 C74 H145 109.5
H144 C74 H145 109.5
O67 C75 O81 123.7(12)
O67 C75 C63 120.0(12)
O81 C75 C63 116.3(11)
O60 C76 C57 113.5(11)
O60 C76 C42 106.1(10)
C57 C76 C42 110.7(11)
O60 C76 H30 108.8
C57 C76 H30 108.8
C42 C76 H30 108.8
O29 C77 C82 109.2(11)
O29 C77 C20 106.7(11)
C82 C77 C20 107.1(10)
O29 C77 H86 111.2
C82 C77 H86 111.2
C20 C77 H86 111.2
O19 C78 O18 110.6(10)
O19 C78 C79 109.9(12)
O18 C78 C79 109.7(11)
O19 C78 H31 108.9
O18 C78 H31 108.9
C79 C78 H31 108.9
O69 C79 C78 112.3(11)
O69 C79 C31 106.5(11)
C78 C79 C31 112.8(11)
O69 C79 H32 108.3
C78 C79 H32 108.3
C31 C79 H32 108.3
O71 C80 C70 112.0(10)
O71 C80 C39 108.1(11)
C70 C80 C39 113.4(12)
O71 C80 H114 107.7
C70 C80 H114 107.7
C39 C80 H114 107.7
O50 C81 C47 107.3(11)
O50 C81 C30 112.5(11)
C47 C81 C30 109.7(10)
O50 C81 H33 109.1
C47 C81 H33 109.1
C30 C81 H33 109.1
O61 C82 C55 112.6(11)
O61 C82 C77 107.9(11)
C55 C82 C77 111.6(11)
O61 C82 H87 108.2
C55 C82 H87 108.2
C77 C82 H87 108.2
O53 C83 C112 115.4(11)
O53 C83 C28 106.0(10)
C112 C83 C28 110.4(10)
O53 C83 H34 108.3
C112 C83 H34 108.3
C28 C83 H34 108.3
O66 C84 O84 122.0(13)
O66 C84 C26 121.4(12)
O84 C84 C26 116.5(12)
O37 C85 H35 109.5
O37 C85 H36 109.5
H35 C85 H36 109.5
O37 C85 H37 109.5
H35 C85 H37 109.5
H36 C85 H37 109.5
O25 C86 H146 109.5
O25 C86 H147 109.5
H146 C86 H147 109.5
O25 C86 H148 109.5
H146 C86 H148 109.5
H147 C86 H148 109.5
O55 C87 H88 109.5
O55 C87 H89 109.5
H88 C87 H89 109.5
O55 C87 H90 109.5
H88 C87 H90 109.5
H89 C87 H90 109.5
O47 C88 H149 109.5
O47 C88 H150 109.5
H149 C88 H150 109.5
O47 C88 H151 109.5
H149 C88 H151 109.5
H150 C88 H151 109.5
O54 C89 H38 109.5
O54 C89 H39 109.5
H38 C89 H39 109.5
O54 C89 H40 109.5
H38 C89 H40 109.5
H39 C89 H40 109.5
O48 C90 H41 109.5
O48 C90 H42 109.5
H41 C90 H42 109.5
O48 C90 H43 109.5
H41 C90 H43 109.5
H42 C90 H43 109.5
O68 C91 H44 109.5
O68 C91 H45 109.5
H44 C91 H45 109.5
O68 C91 H46 109.5
H44 C91 H46 109.5
H45 C91 H46 109.5
O13 C92 H166 109.5
O13 C92 H167 109.5
H166 C92 H167 109.5
O13 C92 H168 109.5
H166 C92 H168 109.5
H167 C92 H168 109.5
O40 C93 H47 109.5
O40 C93 H48 109.5
H47 C93 H48 109.5
O40 C93 H49 109.5
H47 C93 H49 109.5
H48 C93 H49 109.5
O28 C94 H50 109.5
O28 C94 H51 109.5
H50 C94 H51 109.5
O28 C94 H52 109.5
H50 C94 H52 109.5
H51 C94 H52 109.5
O61 C95 H94 109.5
O61 C95 H95 109.5
H94 C95 H95 109.5
O61 C95 H96 109.5
H94 C95 H96 109.5
H95 C95 H96 109.5
O53 C96 H53 109.5
O53 C96 H54 109.5
H53 C96 H54 109.5
O53 C96 H55 109.5
H53 C96 H55 109.5
H54 C96 H55 109.5
O60 C97 H56 109.5
O60 C97 H57 109.5
H56 C97 H57 109.5
O60 C97 H58 109.5
H56 C97 H58 109.5
H57 C97 H58 109.5
O32 C98 H59 109.5
O32 C98 H60 109.5
H59 C98 H60 109.5
O32 C98 H61 109.5
H59 C98 H61 109.5
H60 C98 H61 109.5
O29 C99 H97 109.5
O29 C99 H98 109.5
H97 C99 H98 109.5
O29 C99 H99 109.5
H97 C99 H99 109.5
H98 C99 H99 109.5
O22 C100 H62 109.5
O22 C100 H63 109.5
H62 C100 H63 109.5
O22 C100 H64 109.5
H62 C100 H64 109.5
H63 C100 H64 109.5
O62 C101 H115 109.5
O62 C101 H116 109.5
H115 C101 H116 109.5
O62 C101 H117 109.5
H115 C101 H117 109.5
H116 C101 H117 109.5
O50 C102 H65 109.5
O50 C102 H66 109.5
H65 C102 H66 109.5
O50 C102 H67 109.5
H65 C102 H67 109.5
H66 C102 H67 109.5
O56 C103 H118 109.5
O56 C103 H119 109.5
H118 C103 H119 109.5
O56 C103 H120 109.5
H118 C103 H120 109.5
H119 C103 H120 109.5
O24 C104 H68 109.5
O24 C104 H69 109.5
H68 C104 H69 109.5
O24 C104 H70 109.5
H68 C104 H70 109.5
H69 C104 H70 109.5
O43 C105 H121 109.5
O43 C105 H122 109.5
H121 C105 H122 109.5
O43 C105 H123 109.5
H121 C105 H123 109.5
H122 C105 H123 109.5
O34 C106 H71 109.5
O34 C106 H72 109.5
H71 C106 H72 109.5
O34 C106 H73 109.5
H71 C106 H73 109.5
H72 C106 H73 109.5
O52 C107 H124 109.5
O52 C107 H125 109.5
H124 C107 H125 109.5
O52 C107 H126 109.5
H124 C107 H126 109.5
H125 C107 H126 109.5
O58 C108 H152 109.5
O58 C108 H153 109.5
H152 C108 H153 109.5
O58 C108 H154 109.5
H152 C108 H154 109.5
H153 C108 H154 109.5
O71 C109 H127 109.5
O71 C109 H128 109.5
H127 C109 H128 109.5
O71 C109 H129 109.5
H127 C109 H129 109.5
H128 C109 H129 109.5
O69 C110 H74 109.5
O69 C110 H75 109.5
H74 C110 H75 109.5
O69 C110 H76 109.5
H74 C110 H76 109.5
H75 C110 H76 109.5
O45 C111 H130 109.5
O45 C111 H131 109.5
H130 C111 H131 109.5
O45 C111 H132 109.5
H130 C111 H132 109.5
H131 C111 H132 109.5
O20 C112 O9 111.4(10)
O20 C112 C83 111.5(10)
O9 C112 C83 110.4(10)
O20 C112 H77 107.8
O9 C112 H77 107.8
C83 C112 H77 107.8
N1 C113 C114 177(2)
N2 C115 C116 171(3)
N4 C117 C121 174(3)
C122 C119 N5 170(4)
N6 C120 C118 175(4)
C124 O85 C142 112(3)
C123 O86 C126 102(2)
O86 C123 C142 114(3)
O86 C123 H158 108.7
C142 C123 H158 108.7
O86 C123 H159 108.7
C142 C123 H159 108.7
H158 C123 H159 107.6
O85 C124 C126 111(3)
O85 C124 H160 109.4
C126 C124 H160 109.4
O85 C124 H161 109.4
C126 C124 H161 109.4
H160 C124 H161 108.0
N3 C125 C127 175(3)
C124 C126 O86 110(3)
C124 C126 H162 109.6
O86 C126 H162 109.6
C124 C126 H163 109.6
O86 C126 H163 109.6
H162 C126 H163 108.1
C144 O87 C131 106(3)
C137 O88 C138 100(3)
N11 C129 C128 163(4)
C138 C131 O87 112(3)
C138 C131 H169 109.1
O87 C131 H169 109.2
C138 C131 H170 109.2
O87 C131 H170 109.2
H169 C131 H170 107.9
C135 C133 N10 161(5)
N7 C134 C132 171(3)
N8 C136 C140 176(4)
C144 C137 O88 109(3)
C144 C137 H171 109.8
O88 C137 H171 109.8
C144 C137 H172 109.8
O88 C137 H172 109.8
H171 C137 H172 108.2
C131 C138 O88 90(3)
C131 C138 H173 113.6
O88 C138 H173 113.6
C131 C138 H174 113.6
O88 C138 H174 113.6
H173 C138 H174 110.9
N9 C139 C130 155(4)
N12 C141 C146 177(4)
O85 C142 C123 102(3)
O85 C142 H164 111.3
C123 C142 H164 111.3
O85 C142 H165 111.3
C123 C142 H165 111.3
H164 C142 H165 109.2
O87 C144 C137 103(3)
O87 C144 H175 111.2
C137 C144 H175 111.2
O87 C144 H176 111.2
C137 C144 H176 111.2
H175 C144 H176 109.1
N13 C148 C147 165(7)

loop_
_geom_bond_atom_site_label_1
_geom_bond_atom_site_label_2
_geom_bond_distance
O1 C3 1.429(16)
O1 C63 1.450(15)
O2 C55 1.436(16)
O2 C34 1.470(16)
O3 C1 1.391(15)
O3 C53 1.471(16)
O4 C19 1.461(15)
O4 C9 1.463(15)
O5 C37 1.422(15)
O5 C73 1.434(14)
O6 C23 1.397(15)
O6 C27 1.478(16)
O7 C30 1.364(15)
O7 C62 1.457(16)
O8 C32 1.245(16)
O9 C16 1.435(14)
O9 C112 1.436(15)
O10 C18 1.366(16)
O10 C2 1.414(15)
O11 C6 1.399(14)
O11 C58 1.428(15)
O12 C57 1.413(15)
O12 C8 1.426(15)
O13 C92 1.400(17)
O13 C11 1.430(16)
O14 C54 1.421(16)
O14 C74 1.428(16)
O15 C58 1.403(16)
O15 C29 1.448(16)
O16 C17 1.443(15)
O16 C70 1.459(15)
O17 C57 1.414(15)
O17 C33 1.434(15)
O18 C78 1.448(16)
O18 C13 1.462(14)
O19 C78 1.405(17)
O19 C41 1.473(15)
O20 C112 1.379(15)
O20 C21 1.431(15)
O21 C55 1.409(15)
O21 C5 1.419(15)
O22 C100 1.409(19)
O22 C46 1.416(16)
O23 C43 1.429(16)
O23 C38 1.437(15)
O24 C104 1.379(18)
O24 C25 1.422(15)
O25 C86 1.394(17)
O25 C22 1.426(15)
O26 C23 1.443(15)
O26 C24 1.461(14)
O27 C18 1.442(17)
O27 C26 1.457(15)
O28 C28 1.407(15)
O28 C94 1.418(18)
O29 C99 1.395(18)
O29 C77 1.425(16)
O30 C70 1.386(15)
O30 C12 1.434(15)
O31 C3 1.404(16)
O31 C49 1.426(16)
O32 C31 1.385(16)
O32 C98 1.403(19)
O33 C7 1.415(15)
O33 C30 1.428(16)
O34 C45 1.415(16)
O34 C106 1.453(18)
O35 C64 1.258(17)
O36 C53 1.365(15)
O36 C10 1.476(16)
O37 C85 1.396(16)
O37 C44 1.434(16)
O38 C65 1.259(16)
O39 C73 1.438(15)
O39 C14 1.462(15)
O40 C93 1.439(18)
O40 C42 1.454(15)
O41 C52 1.220(15)
O42 C51 1.243(15)
O43 C39 1.400(17)
O43 C105 1.43(2)
O44 C43 1.391(16)
O44 C4 1.418(15)
O45 C111 1.36(2)
O45 C72 1.410(16)
O46 C61 1.298(16)
O47 C88 1.396(18)
O47 C68 1.449(16)
O48 C15 1.423(16)
O48 C90 1.428(19)
O49 C9 1.380(15)
O49 C20 1.464(15)
O50 C81 1.400(17)
O50 C102 1.440(18)
O51 C69 1.234(16)
O52 C107 1.38(2)
O52 C36 1.418(16)
O53 C83 1.383(16)
O53 C96 1.416(18)
O54 C47 1.388(16)
O54 C89 1.400(18)
O55 C87 1.401(17)
O55 C35 1.439(15)
O56 C67 1.410(16)
O56 C103 1.43(2)
O57 C60 1.307(17)
O58 C108 1.40(2)
O58 C71 1.421(17)
O59 C52 1.282(15)
O60 C97 1.404(19)
O60 C76 1.432(16)
O61 C82 1.399(17)
O61 C95 1.42(2)
O62 C101 1.376(18)
O62 C59 1.389(17)
O63 C48 1.316(17)
O64 C32 1.262(15)
O65 C48 1.229(17)
O66 C84 1.223(15)
O67 C75 1.222(15)
O68 C66 1.420(18)
O68 C91 1.51(2)
O69 C110 1.38(2)
O69 C79 1.388(16)
O70 C69 1.283(16)
O71 C109 1.378(19)
O71 C80 1.445(16)
O72 C61 1.244(16)
O73 C50 1.276(16)
O74 C40 1.232(17)
O75 C51 1.269(15)
O76 C65 1.273(16)
O77 C56 1.239(15)
O78 C40 1.283(18)
O79 C56 1.284(15)
O80 C64 1.284(16)
O81 C75 1.297(16)
C1 C40 1.52(2)
C1 C5 1.569(18)
C1 H78 1.0000
C2 C46 1.512(18)
C2 C63 1.514(18)
C2 H1 1.0000
C3 C45 1.526(19)
C3 H2 1.0000
C4 C67 1.522(18)
C4 C27 1.524(17)
C4 H100 1.0000
C5 C11 1.529(19)
C5 H79 1.0000
O82 C50 1.264(16)
C6 C61 1.484(18)
C6 C8 1.546(17)
C6 H3 1.0000
C7 C64 1.501(19)
C7 C49 1.548(18)
C7 H4 1.0000
O83 C60 1.221(16)
C8 C25 1.503(17)
C8 H5 1.0000
C9 C54 1.533(18)
C9 H133 1.0000
C10 C39 1.49(2)
C10 C17 1.524(19)
C10 H101 1.0000
C11 C35 1.48(2)
C11 H80 1.0000
C12 C36 1.50(2)
C12 C38 1.550(19)
C12 H102 1.0000
C13 C69 1.488(19)
C13 C29 1.503(18)
C13 H6 1.0000
C14 C24 1.512(19)
C14 C48 1.52(2)
C14 H134 1.0000
O84 C84 1.288(16)
C15 C66 1.527(19)
C15 C41 1.54(2)
C15 H7 1.0000
C16 C32 1.510(19)
C16 C62 1.551(19)
C16 H8 1.0000
C17 C60 1.528(19)
C17 H103 1.0000
C18 C66 1.54(2)
C18 H9 1.0000
C19 C50 1.523(18)
C19 C37 1.537(18)
C19 H135 1.0000
C20 C34 1.501(18)
C20 C77 1.524(19)
C20 H81 1.0000
C21 C42 1.519(18)
C21 C33 1.537(18)
C21 H10 1.0000
C22 C54 1.495(19)
C22 C37 1.511(18)
C22 H136 1.0000
C23 C72 1.527(19)
C23 H104 1.0000
C24 C68 1.461(18)
C24 H137 1.0000
C25 C44 1.502(19)
C25 H11 1.0000
C26 C84 1.48(2)
C26 C41 1.517(19)
C26 H12 1.0000
C27 C51 1.496(18)
C27 H105 1.0000
C28 C62 1.525(18)
C28 C83 1.559(19)
C28 H13 1.0000
C29 C31 1.535(19)
C29 H14 1.0000
C30 C81 1.560(19)
C30 H15 1.0000
C31 C79 1.532(19)
C31 H16 1.0000
C33 C52 1.490(19)
C33 H17 1.0000
C34 C56 1.503(19)
C34 H82 1.0000
C35 C53 1.550(18)
C35 H83 1.0000
C36 C59 1.535(19)
C36 H106 1.0000
C37 H138 1.0000
C38 C65 1.502(19)
C38 H107 1.0000
C39 C80 1.509(19)
C39 H108 1.0000
C41 H18 1.0000
C42 C76 1.554(19)
C42 H19 1.0000
C43 C59 1.561(19)
C43 H109 1.0000
C44 C58 1.53(2)
C44 H20 1.0000
C45 C46 1.520(19)
C45 H21 1.0000
C46 H22 1.0000
C47 C81 1.520(19)
C47 C49 1.529(19)
C47 H23 1.0000
C49 H24 1.0000
C53 H84 1.0000
C54 H139 1.0000
C55 C82 1.511(19)
C55 H85 1.0000
C57 C76 1.489(19)
C57 H25 1.0000
C58 H26 1.0000
C59 H110 1.0000
C62 H27 1.0000
C63 C75 1.480(19)
C63 H28 1.0000
C66 H29 1.0000
C67 C72 1.504(19)
C67 H111 1.0000
C68 C71 1.56(2)
C68 H140 1.0000
C70 C80 1.503(18)
C70 H112 1.0000
C71 C73 1.51(2)
C71 H141 1.0000
C72 H113 1.0000
C73 H142 1.0000
C74 H143 0.9800
C74 H144 0.9800
C74 H145 0.9800
C76 H30 1.0000
C77 C82 1.519(19)
C77 H86 1.0000
C78 C79 1.52(2)
C78 H31 1.0000
C79 H32 1.0000
C80 H114 1.0000
C81 H33 1.0000
C82 H87 1.0000
C83 C112 1.531(19)
C83 H34 1.0000
C85 H35 0.9800
C85 H36 0.9800
C85 H37 0.9800
C86 H146 0.9800
C86 H147 0.9800
C86 H148 0.9800
C87 H88 0.9800
C87 H89 0.9800
C87 H90 0.9800
C88 H149 0.9800
C88 H150 0.9800
C88 H151 0.9800
C89 H38 0.9800
C89 H39 0.9800
C89 H40 0.9800
C90 H41 0.9800
C90 H42 0.9800
C90 H43 0.9800
C91 H44 0.9800
C91 H45 0.9800
C91 H46 0.9800
C92 H166 0.9800
C92 H167 0.9800
C92 H168 0.9800
C93 H47 0.9800
C93 H48 0.9800
C93 H49 0.9800
C94 H50 0.9800
C94 H51 0.9800
C94 H52 0.9800
C95 H94 0.9800
C95 H95 0.9800
C95 H96 0.9800
C96 H53 0.9800
C96 H54 0.9800
C96 H55 0.9800
C97 H56 0.9800
C97 H57 0.9800
C97 H58 0.9800
C98 H59 0.9800
C98 H60 0.9800
C98 H61 0.9800
C99 H97 0.9800
C99 H98 0.9800
C99 H99 0.9800
C100 H62 0.9800
C100 H63 0.9800
C100 H64 0.9800
C101 H115 0.9800
C101 H116 0.9800
C101 H117 0.9800
C102 H65 0.9800
C102 H66 0.9800
C102 H67 0.9800
C103 H118 0.9800
C103 H119 0.9800
C103 H120 0.9800
C104 H68 0.9800
C104 H69 0.9800
C104 H70 0.9800
C105 H121 0.9800
C105 H122 0.9800
C105 H123 0.9800
C106 H71 0.9800
C106 H72 0.9800
C106 H73 0.9800
C107 H124 0.9800
C107 H125 0.9800
C107 H126 0.9800
C108 H152 0.9800
C108 H153 0.9800
C108 H154 0.9800
C109 H127 0.9800
C109 H128 0.9800
C109 H129 0.9800
C110 H74 0.9800
C110 H75 0.9800
C110 H76 0.9800
C111 H130 0.9800
C111 H131 0.9800
C111 H132 0.9800
C112 H77 1.0000
N1 C113 1.13(2)
C113 C114 1.47(3)
N2 C115 1.17(3)
C115 C116 1.45(4)
N3 C125 1.08(2)
N4 C117 1.28(3)
C117 C121 1.41(3)
C118 C120 1.40(5)
C119 C122 1.30(5)
C119 N5 1.33(4)
N6 C120 1.21(4)
N7 C134 1.22(3)
O85 C124 1.36(4)
O85 C142 1.43(3)
O86 C123 1.45(3)
O86 C126 1.49(4)
C123 C142 1.59(3)
C123 H158 0.9900
C123 H159 0.9900
C124 C126 1.47(4)
C124 H160 0.9900
C124 H161 0.9900
C125 C127 1.53(3)
C126 H162 0.9900
C126 H163 0.9900
O87 C144 1.47(3)
O87 C131 1.64(4)
N8 C136 1.19(4)
N9 C139 1.11(4)
N10 C133 1.42(5)
C128 C129 1.61(5)
O88 C137 1.55(5)
O88 C138 1.57(5)
C129 N11 1.23(4)
C130 C139 1.50(5)
C131 C138 1.56(5)
C131 H169 0.9900
C131 H170 0.9900
C132 C134 1.43(4)
C133 C135 1.31(5)
C136 C140 1.76(6)
C137 C144 1.53(3)
C137 H171 0.9900
C137 H172 0.9900
C138 H173 0.9900
C138 H174 0.9900
N12 C141 1.11(4)
C141 C146 1.71(6)
C142 H164 0.9900
C142 H165 0.9900
C147 C148 1.31(6)
C144 H175 0.9900
C144 H176 0.9900
C148 N13 1.15(3)

loop_
_geom_torsion_atom_site_label_1
_geom_torsion_atom_site_label_2
_geom_torsion_atom_site_label_3
_geom_torsion_atom_site_label_4
_geom_torsion
C53 O3 C1 C40 -173.1(10)
C53 O3 C1 C5 66.1(12)
C18 O10 C2 C46 133.9(12)
C18 O10 C2 C63 -102.4(12)
C49 O31 C3 O1 96.5(12)
C49 O31 C3 C45 -140.6(10)
C63 O1 C3 O31 64.3(13)
C63 O1 C3 C45 -59.2(13)
C43 O44 C4 C67 132.5(10)
C43 O44 C4 C27 -106.6(11)
C55 O21 C5 C11 135.1(10)
C55 O21 C5 C1 -106.3(11)
O3 C1 C5 O21 -178.4(9)
C40 C1 C5 O21 64.0(13)
O3 C1 C5 C11 -58.2(13)
C40 C1 C5 C11 -175.8(11)
C58 O11 C6 C61 -173.1(10)
C58 O11 C6 C8 62.3(13)
C30 O33 C7 C64 -178.8(9)
C30 O33 C7 C49 60.9(12)
C57 O12 C8 C25 135.2(10)
C57 O12 C8 C6 -104.0(11)
O11 C6 C8 O12 -177.0(9)
C61 C6 C8 O12 62.2(14)
O11 C6 C8 C25 -55.9(14)
C61 C6 C8 C25 -176.7(11)
C20 O49 C9 O4 99.9(11)
C20 O49 C9 C54 -139.1(10)
C19 O4 C9 O49 61.9(12)
C19 O4 C9 C54 -62.0(12)
C53 O36 C10 C39 132.6(11)
C53 O36 C10 C17 -109.0(12)
C92 O13 C11 C35 -111.3(14)
C92 O13 C11 C5 128.4(13)
O21 C5 C11 O13 -70.0(12)
C1 C5 C11 O13 169.0(10)
O21 C5 C11 C35 171.9(9)
C1 C5 C11 C35 51.0(13)
C70 O30 C12 C36 133.0(11)
C70 O30 C12 C38 -107.8(12)
C78 O18 C13 C69 -177.5(10)
C78 O18 C13 C29 62.4(13)
C73 O39 C14 C24 60.6(13)
C73 O39 C14 C48 -175.9(10)
C90 O48 C15 C66 -106.8(15)
C90 O48 C15 C41 135.8(13)
C112 O9 C16 C32 -178.3(10)
C112 O9 C16 C62 62.8(12)
C70 O16 C17 C10 65.3(12)
C70 O16 C17 C60 -174.2(10)
O36 C10 C17 O16 -178.0(9)
C39 C10 C17 O16 -61.5(13)
O36 C10 C17 C60 68.9(14)
C39 C10 C17 C60 -174.7(11)
C2 O10 C18 O27 96.1(12)
C2 O10 C18 C66 -140.5(11)
C26 O27 C18 O10 61.9(14)
C26 O27 C18 C66 -63.3(13)
C9 O4 C19 C50 -172.9(9)
C9 O4 C19 C37 67.7(12)
C9 O49 C20 C34 -111.4(12)
C9 O49 C20 C77 129.0(11)
C112 O20 C21 C42 136.4(10)
C112 O20 C21 C33 -105.6(11)
C86 O25 C22 C54 -114.7(13)
C86 O25 C22 C37 122.6(12)
C27 O6 C23 O26 63.1(12)
C27 O6 C23 C72 -54.7(13)
C24 O26 C23 O6 95.8(12)
C24 O26 C23 C72 -143.5(10)
C23 O26 C24 C68 142.7(10)
C23 O26 C24 C14 -99.3(11)
O39 C14 C24 C68 -59.5(14)
C48 C14 C24 C68 -175.0(11)
O39 C14 C24 O26 -177.1(9)
C48 C14 C24 O26 67.5(14)
C104 O24 C25 C44 -110.1(15)
C104 O24 C25 C8 130.2(14)
O12 C8 C25 O24 -69.3(12)
C6 C8 C25 O24 168.6(10)
O12 C8 C25 C44 172.2(9)
C6 C8 C25 C44 50.1(13)
C18 O27 C26 C84 -175.6(10)
C18 O27 C26 C41 65.1(13)
C23 O6 C27 C51 178.7(9)
C23 O6 C27 C4 57.8(13)
O44 C4 C27 O6 -176.0(9)
C67 C4 C27 O6 -55.9(13)
O44 C4 C27 C51 69.5(13)
C67 C4 C27 C51 -170.4(11)
C94 O28 C28 C62 112.6(14)
C94 O28 C28 C83 -127.2(13)
C58 O15 C29 C13 -107.8(12)
C58 O15 C29 C31 131.3(11)
O18 C13 C29 O15 -176.2(9)
C69 C13 C29 O15 70.4(13)
O18 C13 C29 C31 -58.0(14)
C69 C13 C29 C31 -171.4(11)
C62 O7 C30 O33 94.8(12)
C62 O7 C30 C81 -142.7(10)
C7 O33 C30 O7 62.7(12)
C7 O33 C30 C81 -60.8(12)
C98 O32 C31 C79 -106.1(15)
C98 O32 C31 C29 133.9(14)
O15 C29 C31 O32 -68.4(13)
C13 C29 C31 O32 172.2(11)
O15 C29 C31 C79 172.0(10)
C13 C29 C31 C79 52.6(14)
O9 C16 C32 O8 -67.2(13)
C62 C16 C32 O8 50.6(15)
O9 C16 C32 O64 110.4(12)
C62 C16 C32 O64 -131.7(12)
C57 O17 C33 C52 -178.9(9)
C57 O17 C33 C21 61.7(12)
O20 C21 C33 O17 -176.8(9)
C42 C21 C33 O17 -58.7(13)
O20 C21 C33 C52 68.7(13)
C42 C21 C33 C52 -173.2(10)
C55 O2 C34 C20 62.1(13)
C55 O2 C34 C56 -178.2(10)
O49 C20 C34 O2 -178.8(10)
C77 C20 C34 O2 -60.8(13)
O49 C20 C34 C56 69.0(13)
C77 C20 C34 C56 -173.0(10)
C87 O55 C35 C11 -152.6(11)
C87 O55 C35 C53 82.7(13)
O13 C11 C35 O55 69.4(12)
C5 C11 C35 O55 -174.4(10)
O13 C11 C35 C53 -167.8(10)
C5 C11 C35 C53 -51.7(14)
C107 O52 C36 C12 135.8(14)
C107 O52 C36 C59 -103.4(15)
O30 C12 C36 O52 -70.7(12)
C38 C12 C36 O52 170.2(10)
O30 C12 C36 C59 169.5(10)
C38 C12 C36 C59 50.4(14)
C73 O5 C37 C22 136.9(10)
C73 O5 C37 C19 -106.2(11)
O25 C22 C37 O5 -69.5(12)
C54 C22 C37 O5 170.7(10)
O25 C22 C37 C19 172.8(10)
C54 C22 C37 C19 53.0(14)
O4 C19 C37 O5 -177.8(9)
C50 C19 C37 O5 69.4(13)
O4 C19 C37 C22 -60.3(13)
C50 C19 C37 C22 -173.1(11)
C43 O23 C38 C65 -175.2(10)
C43 O23 C38 C12 64.4(13)
O30 C12 C38 O23 -176.4(10)
C36 C12 C38 O23 -58.7(14)
O30 C12 C38 C65 69.7(14)
C36 C12 C38 C65 -172.5(11)
C105 O43 C39 C10 129.7(13)
C105 O43 C39 C80 -111.0(15)
O36 C10 C39 O43 -69.4(12)
C17 C10 C39 O43 173.0(10)
O36 C10 C39 C80 171.2(10)
C17 C10 C39 C80 53.6(14)
O3 C1 C40 O74 112.3(14)
C5 C1 C40 O74 -127.3(13)
O3 C1 C40 O78 -67.9(14)
C5 C1 C40 O78 52.5(15)
C78 O19 C41 C26 -106.4(12)
C78 O19 C41 C15 133.5(11)
O27 C26 C41 O19 -174.4(10)
C84 C26 C41 O19 72.8(14)
O27 C26 C41 C15 -58.3(14)
C84 C26 C41 C15 -171.1(11)
O48 C15 C41 O19 -72.4(12)
C66 C15 C41 O19 169.7(10)
O48 C15 C41 C26 169.7(10)
C66 C15 C41 C26 51.9(14)
C93 O40 C42 C21 124.8(12)
C93 O40 C42 C76 -118.6(12)
O20 C21 C42 O40 -68.4(12)
C33 C21 C42 O40 172.2(9)
O20 C21 C42 C76 175.0(9)
C33 C21 C42 C76 55.5(13)
C4 O44 C43 O23 98.1(12)
C4 O44 C43 C59 -139.9(10)
C38 O23 C43 O44 62.5(13)
C38 O23 C43 C59 -59.1(13)
C85 O37 C44 C25 -157.9(10)
C85 O37 C44 C58 77.0(13)
O24 C25 C44 O37 68.6(12)
C8 C25 C44 O37 -175.1(10)
O24 C25 C44 C58 -166.9(10)
C8 C25 C44 C58 -50.6(14)
C106 O34 C45 C46 -93.8(13)
C106 O34 C45 C3 145.2(12)
O31 C3 C45 O34 54.3(13)
O1 C3 C45 O34 178.2(9)
O31 C3 C45 C46 -67.4(13)
O1 C3 C45 C46 56.5(13)
C100 O22 C46 C2 118.6(13)
C100 O22 C46 C45 -121.6(12)
O10 C2 C46 O22 -63.9(13)
C63 C2 C46 O22 172.5(11)
O10 C2 C46 C45 177.9(10)
C63 C2 C46 C45 54.3(14)
O34 C45 C46 O22 65.8(13)
C3 C45 C46 O22 -174.1(10)
O34 C45 C46 C2 -175.0(10)
C3 C45 C46 C2 -54.9(14)
C89 O54 C47 C81 -126.8(13)
C89 O54 C47 C49 112.1(13)
O39 C14 C48 O65 105.1(13)
C24 C14 C48 O65 -134.8(13)
O39 C14 C48 O63 -74.1(12)
C24 C14 C48 O63 45.9(15)
C3 O31 C49 C47 135.6(11)
C3 O31 C49 C7 -103.1(12)
O54 C47 C49 O31 -63.6(13)
C81 C47 C49 O31 176.6(10)
O54 C47 C49 C7 173.8(10)
C81 C47 C49 C7 54.1(13)
O33 C7 C49 O31 -177.4(9)
C64 C7 C49 O31 65.3(13)
O33 C7 C49 C47 -55.6(13)
C64 C7 C49 C47 -173.0(10)
O4 C19 C50 O82 106.8(12)
C37 C19 C50 O82 -136.5(11)
O4 C19 C50 O73 -74.4(12)
C37 C19 C50 O73 42.2(15)
O6 C27 C51 O42 -75.3(13)
C4 C27 C51 O42 43.7(16)
O6 C27 C51 O75 106.4(12)
C4 C27 C51 O75 -134.6(12)
O17 C33 C52 O41 -67.0(14)
C21 C33 C52 O41 51.8(16)
O17 C33 C52 O59 114.7(11)
C21 C33 C52 O59 -126.5(12)
C10 O36 C53 O3 98.7(12)
C10 O36 C53 C35 -143.0(11)
C1 O3 C53 O36 59.2(13)
C1 O3 C53 C35 -61.0(12)
O55 C35 C53 O36 53.3(13)
C11 C35 C53 O36 -67.8(14)
O55 C35 C53 O3 174.2(9)
C11 C35 C53 O3 53.1(13)
C74 O14 C54 C22 -155.3(11)
C74 O14 C54 C9 80.2(12)
O25 C22 C54 O14 65.8(13)
C37 C22 C54 O14 -174.3(10)
O25 C22 C54 C9 -171.1(10)
C37 C22 C54 C9 -51.1(15)
O49 C9 C54 O14 51.9(13)
O4 C9 C54 O14 175.1(9)
O49 C9 C54 C22 -70.0(14)
O4 C9 C54 C22 53.1(14)
C5 O21 C55 O2 100.9(12)
C5 O21 C55 C82 -139.2(10)
C34 O2 C55 O21 60.2(13)
C34 O2 C55 C82 -59.8(13)
O2 C34 C56 O77 110.5(12)
C20 C34 C56 O77 -134.5(12)
O2 C34 C56 O79 -69.6(14)
C20 C34 C56 O79 45.4(16)
C8 O12 C57 O17 98.4(11)
C8 O12 C57 C76 -137.8(11)
C33 O17 C57 O12 64.2(13)
C33 O17 C57 C76 -60.5(13)
C29 O15 C58 O11 98.3(11)
C29 O15 C58 C44 -141.8(10)
C6 O11 C58 O15 62.7(13)
C6 O11 C58 C44 -58.4(13)
O37 C44 C58 O15 50.8(14)
C25 C44 C58 O15 -69.5(13)
O37 C44 C58 O11 172.2(10)
C25 C44 C58 O11 52.0(14)
C101 O62 C59 C36 -157.2(13)
C101 O62 C59 C43 75.1(16)
O52 C36 C59 O62 66.3(14)
C12 C36 C59 O62 -175.8(11)
O52 C36 C59 C43 -165.8(11)
C12 C36 C59 C43 -47.9(15)
O44 C43 C59 O62 52.4(13)
O23 C43 C59 O62 176.5(10)
O44 C43 C59 C36 -73.4(14)
O23 C43 C59 C36 50.7(15)
O16 C17 C60 O83 109.0(13)
C10 C17 C60 O83 -133.7(13)
O16 C17 C60 O57 -71.7(13)
C10 C17 C60 O57 45.5(15)
O11 C6 C61 O72 113.6(13)
C8 C6 C61 O72 -123.1(13)
O11 C6 C61 O46 -64.6(13)
C8 C6 C61 O46 58.7(15)
C30 O7 C62 C28 137.8(11)
C30 O7 C62 C16 -102.9(12)
O28 C28 C62 O7 -67.2(13)
C83 C28 C62 O7 173.0(10)
O28 C28 C62 C16 173.7(10)
C83 C28 C62 C16 53.9(14)
O9 C16 C62 O7 -176.3(9)
C32 C16 C62 O7 68.8(13)
O9 C16 C62 C28 -58.4(13)
C32 C16 C62 C28 -173.3(10)
C3 O1 C63 C75 -179.1(10)
C3 O1 C63 C2 58.0(13)
O10 C2 C63 O1 -177.5(9)
C46 C2 C63 O1 -54.3(14)
O10 C2 C63 C75 65.1(14)
C46 C2 C63 C75 -171.6(11)
O33 C7 C64 O35 -64.7(14)
C49 C7 C64 O35 55.6(15)
O33 C7 C64 O80 113.7(12)
C49 C7 C64 O80 -126.0(12)
O23 C38 C65 O38 -77.5(14)
C12 C38 C65 O38 41.5(16)
O23 C38 C65 O76 104.5(12)
C12 C38 C65 O76 -136.5(12)
C91 O68 C66 C15 -162.0(12)
C91 O68 C66 C18 75.8(15)
O48 C15 C66 O68 72.3(13)
C41 C15 C66 O68 -172.6(10)
O48 C15 C66 C18 -165.4(11)
C41 C15 C66 C18 -50.2(15)
O10 C18 C66 O68 46.4(15)
O27 C18 C66 O68 172.7(10)
O10 C18 C66 C15 -70.7(15)
O27 C18 C66 C15 55.6(15)
C103 O56 C67 C72 -121.8(14)
C103 O56 C67 C4 117.5(13)
O44 C4 C67 O56 -63.9(13)
C27 C4 C67 O56 175.5(10)
O44 C4 C67 C72 174.6(9)
C27 C4 C67 C72 54.0(13)
C88 O47 C68 C24 109.5(13)
C88 O47 C68 C71 -130.3(12)
O26 C24 C68 O47 -65.7(13)
C14 C24 C68 O47 176.0(10)
O26 C24 C68 C71 176.1(10)
C14 C24 C68 C71 57.8(13)
O18 C13 C69 O51 -66.4(14)
C29 C13 C69 O51 50.9(16)
O18 C13 C69 O70 118.2(11)
C29 C13 C69 O70 -124.5(12)
C12 O30 C70 O16 96.7(12)
C12 O30 C70 C80 -141.0(11)
C17 O16 C70 O30 62.7(12)
C17 O16 C70 C80 -61.1(12)
C108 O58 C71 C73 65.7(15)
C108 O58 C71 C68 -172.3(12)
O47 C68 C71 O58 57.4(13)
C24 C68 C71 O58 179.1(11)
O47 C68 C71 C73 -178.9(10)
C24 C68 C71 C73 -57.2(14)
C111 O45 C72 C67 -163.7(13)
C111 O45 C72 C23 67.9(16)
O56 C67 C72 O45 57.6(14)
C4 C67 C72 O45 178.7(10)
O56 C67 C72 C23 -173.6(10)
C4 C67 C72 C23 -52.5(14)
O6 C23 C72 O45 178.7(10)
O26 C23 C72 O45 57.5(13)
O6 C23 C72 C67 52.7(14)
O26 C23 C72 C67 -68.6(13)
C37 O5 C73 O39 100.0(11)
C37 O5 C73 C71 -140.5(11)
C14 O39 C73 O5 60.5(12)
C14 O39 C73 C71 -58.6(13)
O58 C71 C73 O5 57.2(14)
C68 C71 C73 O5 -63.9(13)
O58 C71 C73 O39 176.7(10)
C68 C71 C73 O39 55.7(14)
O1 C63 C75 O67 -71.3(14)
C2 C63 C75 O67 49.1(16)
O1 C63 C75 O81 109.7(12)
C2 C63 C75 O81 -129.9(12)
C97 O60 C76 C57 75.2(14)
C97 O60 C76 C42 -163.0(10)
O12 C57 C76 O60 52.0(14)
O17 C57 C76 O60 176.3(10)
O12 C57 C76 C42 -67.1(13)
O17 C57 C76 C42 57.1(14)
O40 C42 C76 O60 65.1(12)
C21 C42 C76 O60 -179.7(10)
O40 C42 C76 C57 -171.3(10)
C21 C42 C76 C57 -56.1(13)
C99 O29 C77 C82 -110.0(13)
C99 O29 C77 C20 134.6(12)
O49 C20 C77 O29 -66.5(12)
C34 C20 C77 O29 175.9(10)
O49 C20 C77 C82 176.6(10)
C34 C20 C77 C82 59.0(14)
C41 O19 C78 O18 95.6(12)
C41 O19 C78 C79 -143.1(11)
C13 O18 C78 O19 62.1(13)
C13 O18 C78 C79 -59.3(13)
C110 O69 C79 C78 77.3(17)
C110 O69 C79 C31 -158.7(14)
O19 C78 C79 O69 51.3(14)
O18 C78 C79 O69 173.2(10)
O19 C78 C79 C31 -69.1(14)
O18 C78 C79 C31 52.8(15)
O32 C31 C79 O69 66.8(13)
C29 C31 C79 O69 -173.5(10)
O32 C31 C79 C78 -169.5(11)
C29 C31 C79 C78 -49.9(15)
C109 O71 C80 C70 70.8(16)
C109 O71 C80 C39 -163.5(13)
O30 C70 C80 O71 53.6(15)
O16 C70 C80 O71 177.2(10)
O30 C70 C80 C39 -69.0(14)
O16 C70 C80 C39 54.5(14)
O43 C39 C80 O71 65.1(14)
C10 C39 C80 O71 -176.4(10)
O43 C39 C80 C70 -170.1(11)
C10 C39 C80 C70 -51.6(15)
C102 O50 C81 C47 -165.1(11)
C102 O50 C81 C30 74.3(14)
O54 C47 C81 O50 61.1(13)
C49 C47 C81 O50 -177.5(10)
O54 C47 C81 C30 -176.4(10)
C49 C47 C81 C30 -55.0(14)
O7 C30 C81 O50 51.8(14)
O33 C30 C81 O50 176.0(10)
O7 C30 C81 C47 -67.6(13)
O33 C30 C81 C47 56.6(13)
C95 O61 C82 C55 73.8(15)
C95 O61 C82 C77 -162.6(12)
O21 C55 C82 O61 57.2(14)
O2 C55 C82 O61 178.1(10)
O21 C55 C82 C77 -64.3(14)
O2 C55 C82 C77 56.5(14)
O29 C77 C82 O61 64.5(14)
C20 C77 C82 O61 179.7(11)
O29 C77 C82 C55 -171.3(11)
C20 C77 C82 C55 -56.1(15)
C96 O53 C83 C112 70.6(14)
C96 O53 C83 C28 -166.9(11)
O28 C28 C83 O53 61.5(12)
C62 C28 C83 O53 -178.3(10)
O28 C28 C83 C112 -172.8(10)
C62 C28 C83 C112 -52.7(14)
O27 C26 C84 O66 -69.6(15)
C41 C26 C84 O66 46.3(17)
O27 C26 C84 O84 114.5(12)
C41 C26 C84 O84 -129.5(12)
C21 O20 C112 O9 96.7(11)
C21 O20 C112 C83 -139.6(10)
C16 O9 C112 O20 62.8(12)
C16 O9 C112 C83 -61.6(13)
O53 C83 C112 O20 50.8(14)
C28 C83 C112 O20 -69.3(13)
O53 C83 C112 O9 175.1(10)
C28 C83 C112 O9 55.0(13)
C126 O86 C123 C142 62(3)
C142 O85 C124 C126 -65(4)
O85 C124 C126 O86 64(4)
C123 O86 C126 C124 -59(3)
C144 O87 C131 C138 -69(4)
C138 O88 C137 C144 85(4)
O87 C131 C138 O88 75(4)
C137 O88 C138 C131 -77(3)
C124 O85 C142 C123 59(4)
O86 C123 C142 O85 -62(4)
C131 O87 C144 C137 55(4)
O88 C137 C144 O87 -69(4)
